data_7226502
loop_
_publ_author_name
'Hu, Yue-Qiao'
'Li, Mu-Qing'
'Li, Teng'
'Wang, Yan-Yan'
'Zheng, Zhiping'
'Zheng, Yan-Zhen'

_publ_section_title
;
 An alkali-ion insertion approach to structurally transform metal--organic
 frameworks
;
_journal_issue 40
_journal_name_full CrystEngComm
_journal_page_first 7680
_journal_paper_doi 10.1039/C6CE00540C
_journal_volume 18
_journal_year 2016
_chemical_formula_sum 'C69 H70 Cu12 I12 N14 O23 Pr3'
_chemical_formula_weight 4171.40
_chemical_name_common 4-Pr
_chemical_name_systematic
; 
 ? 
;
_space_group_IT_number 14
_symmetry_cell_setting monoclinic
_symmetry_space_group_name_Hall '-P 2ybc'
_symmetry_space_group_name_H-M 'P 1 21/c 1'
_atom_sites_solution_hydrogens geom
_atom_sites_solution_primary direct
_atom_sites_solution_secondary difmap
_audit_creation_method SHELXL-97
_audit_update_record
;
2015-10-09 deposited with the CCDC.
2016-09-08 downloaded from the CCDC.
;
_cell_angle_alpha 90.00
_cell_angle_beta 107.9360(10)
_cell_angle_gamma 90.00
_cell_formula_units_Z 4
_cell_length_a 15.0950(4)
_cell_length_b 25.0532(8)
_cell_length_c 29.7588(8)
_cell_measurement_temperature 150(2)
_cell_volume 10707.2(5)
_computing_cell_refinement 'Bruker SMART'
_computing_data_collection 'Bruker SMART'
_computing_data_reduction 'Bruker SAINT'
_computing_molecular_graphics 'Bruker SHELXTL'
_computing_publication_material 'Bruker SHELXTL'
_computing_structure_refinement 'SHELXL-97 (Sheldrick, 1997)'
_computing_structure_solution 'SHELXS-97 (Sheldrick, 1990)'
_diffrn_ambient_temperature 150(2)
_diffrn_measured_fraction_theta_full 0.993
_diffrn_measured_fraction_theta_max 0.993
_diffrn_measurement_device_type 'CCD area detector'
_diffrn_measurement_method 'phi and omega scans'
_diffrn_radiation_monochromator graphite
_diffrn_radiation_source 'fine-focus sealed tube'
_diffrn_radiation_type MoK\a
_diffrn_radiation_wavelength 0.71073
_diffrn_reflns_av_R_equivalents 0.0312
_diffrn_reflns_av_sigmaI/netI 0.0229
_diffrn_reflns_limit_h_max 19
_diffrn_reflns_limit_h_min -18
_diffrn_reflns_limit_k_max 28
_diffrn_reflns_limit_k_min -31
_diffrn_reflns_limit_l_max 37
_diffrn_reflns_limit_l_min -37
_diffrn_reflns_number 123359
_diffrn_reflns_theta_full 26.64
_diffrn_reflns_theta_max 26.64
_diffrn_reflns_theta_min 1.42
_exptl_absorpt_coefficient_mu 7.191
_exptl_absorpt_correction_T_max 0.627
_exptl_absorpt_correction_T_min 0.426
_exptl_absorpt_correction_type multi-scan
_exptl_crystal_colour green-yellow
_exptl_crystal_density_diffrn 2.588
_exptl_crystal_density_method 'not measured'
_exptl_crystal_description block
_exptl_crystal_F_000 7708
_exptl_crystal_size_max 0.195
_exptl_crystal_size_mid 0.100
_exptl_crystal_size_min 0.065
_refine_diff_density_max 4.848
_refine_diff_density_min -2.689
_refine_diff_density_rms 0.211
_refine_ls_extinction_method none
_refine_ls_goodness_of_fit_ref 1.046
_refine_ls_hydrogen_treatment mixed
_refine_ls_matrix_type full
_refine_ls_number_parameters 1150
_refine_ls_number_reflns 22363
_refine_ls_number_restraints 79
_refine_ls_restrained_S_all 1.051
_refine_ls_R_factor_all 0.0364
_refine_ls_R_factor_gt 0.0318
_refine_ls_shift/su_max 0.002
_refine_ls_shift/su_mean 0.000
_refine_ls_structure_factor_coef Fsqd
_refine_ls_weighting_details 'calc w=1/[\s^2^(Fo^2^)+(0.0217P)^2^+135.9691P] where P=(Fo^2^+2Fc^2^)/3'
_refine_ls_weighting_scheme calc
_refine_ls_wR_factor_gt 0.0731
_refine_ls_wR_factor_ref 0.0752
_reflns_number_gt 20367
_reflns_number_total 22363
_reflns_threshold_expression >2sigma(I)
_cod_data_source_file c6ce00540c2.cif
_cod_data_source_block 3
_cod_depositor_comments 'Adding full bibliography for 7226499--7226505.cif.'
_cod_original_sg_symbol_H-M P21/c
_cod_database_code 7226502

loop_
_symmetry_equiv_pos_as_xyz
'x, y, z'
'-x, y+1/2, -z+1/2'
'-x, -y, -z'
'x, -y-1/2, z-1/2'

loop_
_atom_site_label
_atom_site_type_symbol
_atom_site_fract_x
_atom_site_fract_y
_atom_site_fract_z
_atom_site_U_iso_or_equiv
_atom_site_adp_type
_atom_site_occupancy
_atom_site_symmetry_multiplicity
_atom_site_calc_flag
_atom_site_refinement_flags
Pr3 Pr 0.041505(19) 0.599967(11) 0.464734(10) 0.00811(6) Uani 1 1 d .
Pr2 Pr -0.04327(2) 0.759097(12) 0.503883(10) 0.00972(6) Uani 1 1 d .
Pr1 Pr 0.03358(2) 0.923619(11) 0.485092(10) 0.00863(6) Uani 1 1 d .
I5 I 0.32773(2) 0.567183(14) 0.816138(12) 0.01308(7) Uani 1 1 d .
I6 I 0.52221(2) 0.644817(13) 0.739357(12) 0.01016(7) Uani 1 1 d .
I7 I 0.48761(3) 0.711803(15) 0.873058(13) 0.01870(8) Uani 1 1 d .
I8 I 0.25937(3) 0.718857(15) 0.730339(15) 0.02045(8) Uani 1 1 d .
I9 I 0.49778(2) 0.811613(13) 0.759888(12) 0.01188(7) Uani 1 1 d .
I10 I 0.68420(2) 0.749066(14) 0.672050(12) 0.01328(7) Uani 1 1 d .
I11 I -0.25782(3) 0.603356(15) 0.264967(14) 0.01946(8) Uani 1 1 d .
I12 I 0.50352(3) 0.891906(15) 0.627955(13) 0.01930(8) Uani 1 1 d .
I13 I 0.48719(2) 0.978901(13) 0.749456(12) 0.01149(7) Uani 1 1 d .
I14 I 0.30404(2) 0.911347(14) 0.835788(12) 0.01319(7) Uani 1 1 d .
I15 I -0.52865(3) 0.445136(14) 0.380980(12) 0.01450(7) Uani 1 1 d .
I16 I 0.22655(3) 1.055475(16) 0.746783(13) 0.01846(8) Uani 1 1 d .
Cu1 Cu 0.34893(5) 0.62282(3) 0.74230(2) 0.01562(14) Uani 1 1 d .
Cu2 Cu 0.48280(5) 0.62318(3) 0.81973(2) 0.01462(14) Uani 1 1 d .
Cu3 Cu 0.32287(5) 0.67056(3) 0.81434(3) 0.02104(16) Uani 1 1 d .
Cu4 Cu 0.43604(5) 0.71875(3) 0.77916(2) 0.01454(14) Uani 1 1 d .
Cu5 Cu 0.53122(5) 0.79579(3) 0.67644(3) 0.01643(15) Uani 1 1 d .
Cu6 Cu -0.33075(5) 0.70177(3) 0.25279(2) 0.01711(15) Uani 1 1 d .
Cu7 Cu 0.67649(6) 0.85354(3) 0.67835(3) 0.02053(16) Uani 1 1 d .
Cu8 Cu 0.56390(5) 0.89428(3) 0.72018(2) 0.01550(14) Uani 1 1 d .
Cu9 Cu 0.31834(5) 0.96106(3) 0.75718(2) 0.01606(14) Uani 1 1 d .
Cu10 Cu -0.54014(5) 0.53951(3) 0.33406(2) 0.01534(14) Uani 1 1 d .
Cu11 Cu -0.29745(5) 0.51629(3) 0.66576(2) 0.01639(15) Uani 1 1 d .
Cu12 Cu 0.59286(5) 0.55644(3) 0.71173(2) 0.01489(14) Uani 1 1 d .
O17 O 0.1230(3) 0.52979(15) 0.51706(13) 0.0132(8) Uani 1 1 d .
O18 O 0.0646(3) 0.47166(16) 0.55718(14) 0.0171(9) Uani 1 1 d .
O10 O 0.1793(3) 0.64484(15) 0.51968(14) 0.0161(8) Uani 1 1 d .
O9 O 0.1022(3) 0.71664(17) 0.53080(14) 0.0176(9) Uani 1 1 d .
O16 O -0.0119(3) 0.60802(16) 0.53502(14) 0.0153(8) Uani 1 1 d .
O15 O -0.0733(3) 0.68537(16) 0.54900(15) 0.0181(9) Uani 1 1 d .
O14 O -0.1013(3) 0.65300(19) 0.44264(16) 0.0237(10) Uani 1 1 d .
O13 O -0.1894(3) 0.71716(17) 0.45559(16) 0.0237(10) Uani 1 1 d .
O12 O 0.0756(3) 0.68105(15) 0.42942(14) 0.0154(8) Uani 1 1 d .
O11 O 0.0143(3) 0.76039(16) 0.43629(14) 0.0156(8) Uani 1 1 d .
O8 O 0.0241(3) 0.79634(16) 0.58520(14) 0.0178(9) Uani 1 1 d .
O7 O 0.0806(3) 0.84437(16) 0.53817(13) 0.0161(8) Uani 1 1 d .
O5 O -0.0927(3) 0.84479(16) 0.45580(13) 0.0140(8) Uani 1 1 d .
O6 O -0.0447(3) 0.88924(15) 0.40357(13) 0.0136(8) Uani 1 1 d .
O3 O 0.1952(3) 0.95430(16) 0.52925(15) 0.0193(9) Uani 1 1 d .
O4 O 0.0973(3) 1.01400(17) 0.54019(14) 0.0160(8) Uani 1 1 d .
O2 O 0.0350(3) 1.07114(16) 0.45198(15) 0.0200(9) Uani 1 1 d .
O1 O 0.0791(3) 0.98982(16) 0.43661(15) 0.0180(9) Uani 1 1 d .
O21 O 0.1846(3) 0.57653(17) 0.44539(15) 0.0195(9) Uani 1 1 d .
O22 O -0.0026(3) 0.58616(19) 0.37571(14) 0.0254(10) Uani 1 1 d .
O20 O -0.1750(5) 0.7973(3) 0.5242(2) 0.0628(11) Uani 1 1 d .
O19 O 0.1526(4) 0.8745(3) 0.4633(2) 0.0456(8) Uani 1 1 d .
N1 N 0.2833(3) 0.57902(18) 0.68533(16) 0.0123(9) Uani 1 1 d .
N2 N 0.4217(3) 0.75409(19) 0.63631(16) 0.0133(9) Uani 1 1 d .
N3 N -0.2165(3) 0.55342(19) 0.63125(17) 0.0141(10) Uani 1 1 d .
N4 N -0.4272(3) 0.58352(19) 0.36867(16) 0.0131(9) Uani 1 1 d .
N5 N 0.2325(4) 0.7981(2) 0.3441(2) 0.0229(12) Uani 1 1 d .
N6 N 0.2490(4) 0.9139(2) 0.70224(16) 0.0169(10) Uani 1 1 d .
N7 N -0.2627(3) 0.7549(2) 0.30241(16) 0.0151(10) Uani 1 1 d .
N8 N 0.4114(3) 1.07825(19) 0.64067(16) 0.0138(9) Uani 1 1 d .
N9 N 0.2413(4) 1.1128(2) 0.3554(2) 0.0251(12) Uani 1 1 d .
N10 N 0.3407(4) 0.5639(4) 0.4733(2) 0.046(2) Uani 1 1 d .
N11 N -0.0046(5) 0.6108(4) 0.3021(2) 0.048(2) Uani 1 1 d .
N12 N 0.3015(5) 0.8496(3) 0.4788(2) 0.0456(8) Uani 1 1 d D
N13 N -0.3292(5) 0.7956(3) 0.5234(3) 0.0628(11) Uani 1 1 d DU
C1 C 0.2999(4) 0.5895(2) 0.6445(2) 0.0147(11) Uani 1 1 d .
H1A H 0.3494 0.6131 0.6449 0.018 Uiso 1 1 calc R
C2 C 0.2485(4) 0.5675(2) 0.60184(19) 0.0135(11) Uani 1 1 d .
H2A H 0.2633 0.5754 0.5738 0.016 Uiso 1 1 calc R
C3 C 0.1751(4) 0.5339(2) 0.6007(2) 0.0122(11) Uani 1 1 d .
C4 C 0.1596(4) 0.5212(2) 0.6429(2) 0.0133(11) Uani 1 1 d .
H4A H 0.1118 0.4967 0.6435 0.016 Uiso 1 1 calc R
C5 C 0.2140(4) 0.5444(2) 0.6840(2) 0.0148(11) Uani 1 1 d .
H5A H 0.2023 0.5357 0.7128 0.018 Uiso 1 1 calc R
C6 C 0.1159(4) 0.5102(2) 0.55448(19) 0.0117(11) Uani 1 1 d .
C7 C 0.4271(4) 0.7142(2) 0.6069(2) 0.0169(12) Uani 1 1 d .
H7A H 0.4869 0.7012 0.6081 0.020 Uiso 1 1 calc R
C8 C 0.3496(4) 0.6916(2) 0.5750(2) 0.0166(12) Uani 1 1 d .
H8A H 0.3562 0.6639 0.5544 0.020 Uiso 1 1 calc R
C9 C 0.2619(4) 0.7099(2) 0.57349(19) 0.0127(11) Uani 1 1 d .
C10 C 0.2561(4) 0.7490(2) 0.6052(2) 0.0167(12) Uani 1 1 d .
H10A H 0.1971 0.7615 0.6060 0.020 Uiso 1 1 calc R
C11 C 0.3369(4) 0.7697(2) 0.6358(2) 0.0186(12) Uani 1 1 d .
H11A H 0.3320 0.7964 0.6576 0.022 Uiso 1 1 calc R
C12 C 0.1745(4) 0.6883(2) 0.53846(19) 0.0122(11) Uani 1 1 d .
C13 C -0.1598(4) 0.5270(2) 0.6122(2) 0.0171(12) Uani 1 1 d .
H13A H -0.1540 0.4895 0.6165 0.021 Uiso 1 1 calc R
C14 C -0.1090(4) 0.5518(2) 0.5865(2) 0.0144(11) Uani 1 1 d .
H14A H -0.0703 0.5315 0.5731 0.017 Uiso 1 1 calc R
C15 C -0.1156(4) 0.6067(2) 0.58066(19) 0.0134(11) Uani 1 1 d .
C16 C -0.1719(4) 0.6345(2) 0.6017(2) 0.0187(12) Uani 1 1 d .
H16A H -0.1764 0.6722 0.5993 0.022 Uiso 1 1 calc R
C17 C -0.2213(5) 0.6065(2) 0.6261(2) 0.0212(13) Uani 1 1 d .
H17A H -0.2605 0.6259 0.6398 0.025 Uiso 1 1 calc R
C18 C -0.0620(4) 0.6354(2) 0.55247(19) 0.0127(11) Uani 1 1 d .
C19 C -0.3424(4) 0.5669(2) 0.3688(2) 0.0178(12) Uani 1 1 d .
H19A H -0.3381 0.5347 0.3527 0.021 Uiso 1 1 calc R
C20 C -0.2610(4) 0.5940(2) 0.3911(2) 0.0170(12) Uani 1 1 d .
H20A H -0.2025 0.5804 0.3907 0.020 Uiso 1 1 calc R
C21 C -0.2660(4) 0.6413(2) 0.4140(2) 0.0141(11) Uani 1 1 d .
C22 C -0.3531(4) 0.6596(2) 0.4134(2) 0.0179(12) Uani 1 1 d .
H22A H -0.3592 0.6921 0.4287 0.022 Uiso 1 1 calc R
C23 C -0.4309(4) 0.6300(2) 0.3903(2) 0.0168(12) Uani 1 1 d .
H23A H -0.4902 0.6432 0.3898 0.020 Uiso 1 1 calc R
C24 C -0.1787(4) 0.6728(2) 0.4392(2) 0.0159(12) Uani 1 1 d .
C25 C 0.2337(5) 0.7453(3) 0.3523(3) 0.0337(18) Uani 1 1 d .
H25A H 0.2743 0.7233 0.3416 0.040 Uiso 1 1 calc R
C26 C 0.1781(5) 0.7220(3) 0.3757(3) 0.0298(16) Uani 1 1 d .
H26A H 0.1808 0.6846 0.3813 0.036 Uiso 1 1 calc R
C27 C 0.1184(4) 0.7536(2) 0.3910(2) 0.0158(11) Uani 1 1 d .
C28 C 0.1109(4) 0.8065(2) 0.37875(19) 0.0128(11) Uani 1 1 d .
H28A H 0.0660 0.8286 0.3860 0.015 Uiso 1 1 calc R
C29 C 0.1695(4) 0.8271(2) 0.3557(2) 0.0155(11) Uani 1 1 d .
H29A H 0.1646 0.8639 0.3478 0.019 Uiso 1 1 calc R
C30 C 0.0644(4) 0.7294(2) 0.42119(19) 0.0125(11) Uani 1 1 d .
C31 C 0.1762(5) 0.8835(3) 0.7033(2) 0.0282(15) Uani 1 1 d .
H31A H 0.1632 0.8803 0.7324 0.034 Uiso 1 1 calc R
C32 C 0.1197(5) 0.8567(3) 0.6649(2) 0.0255(15) Uani 1 1 d .
H32A H 0.0691 0.8358 0.6676 0.031 Uiso 1 1 calc R
C33 C 0.1377(4) 0.8609(2) 0.6220(2) 0.0157(11) Uani 1 1 d .
C34 C 0.2143(4) 0.8899(2) 0.6205(2) 0.0163(12) Uani 1 1 d .
H34A H 0.2305 0.8919 0.5922 0.020 Uiso 1 1 calc R
C35 C 0.2676(4) 0.9162(2) 0.6609(2) 0.0170(12) Uani 1 1 d .
H35A H 0.3195 0.9367 0.6592 0.020 Uiso 1 1 calc R
C36 C 0.0763(4) 0.8322(2) 0.5789(2) 0.0157(12) Uani 1 1 d .
C37 C -0.2833(4) 0.7618(2) 0.3423(2) 0.0176(12) Uani 1 1 d .
H37A H -0.3358 0.7435 0.3460 0.021 Uiso 1 1 calc R
C38 C -0.2325(4) 0.7942(2) 0.37889(19) 0.0145(11) Uani 1 1 d .
H38A H -0.2499 0.7981 0.4068 0.017 Uiso 1 1 calc R
C39 C -0.1560(4) 0.8209(2) 0.37393(19) 0.0116(11) Uani 1 1 d .
C40 C -0.1373(4) 0.8167(3) 0.3315(2) 0.0223(13) Uani 1 1 d .
H40A H -0.0883 0.8368 0.3260 0.027 Uiso 1 1 calc R
C41 C -0.1905(5) 0.7831(3) 0.2974(2) 0.0273(15) Uani 1 1 d .
H41A H -0.1756 0.7796 0.2687 0.033 Uiso 1 1 calc R
C42 C -0.0936(4) 0.8541(2) 0.41334(19) 0.0116(11) Uani 1 1 d .
C43 C 0.4203(4) 1.0476(3) 0.6053(2) 0.0272(15) Uani 1 1 d .
H43A H 0.4799 1.0446 0.6010 0.033 Uiso 1 1 calc R
C44 C 0.3469(4) 1.0202(3) 0.5749(2) 0.0253(14) Uani 1 1 d .
H44A H 0.3559 0.9984 0.5505 0.030 Uiso 1 1 calc R
C45 C 0.2595(4) 1.0253(2) 0.5808(2) 0.0142(11) Uani 1 1 d .
C46 C 0.2504(4) 1.0548(2) 0.6176(2) 0.0141(11) Uani 1 1 d .
H46A H 0.1917 1.0577 0.6231 0.017 Uiso 1 1 calc R
C47 C 0.3278(4) 1.0806(2) 0.64706(19) 0.0137(11) Uani 1 1 d .
H47A H 0.3211 1.1008 0.6728 0.016 Uiso 1 1 calc R
C48 C 0.1785(4) 0.9959(2) 0.54752(19) 0.0136(11) Uani 1 1 d .
C49 C 0.1799(4) 1.1399(2) 0.3690(2) 0.0181(12) Uani 1 1 d .
H49A H 0.1725 1.1768 0.3614 0.022 Uiso 1 1 calc R
C50 C 0.1257(4) 1.1177(2) 0.3937(2) 0.0207(13) Uani 1 1 d .
H50A H 0.0838 1.1395 0.4037 0.025 Uiso 1 1 calc R
C51 C 0.1318(4) 1.0646(2) 0.4039(2) 0.0173(12) Uani 1 1 d .
C52 C 0.1958(7) 1.0355(3) 0.3896(4) 0.051(2) Uani 1 1 d U
H52A H 0.2021 0.9982 0.3956 0.061 Uiso 1 1 calc R
C53 C 0.2505(7) 1.0606(3) 0.3667(3) 0.048(2) Uani 1 1 d U
H53A H 0.2965 1.0404 0.3584 0.057 Uiso 1 1 calc R
C54 C 0.0770(4) 1.0392(2) 0.4327(2) 0.0149(11) Uani 1 1 d .
C55 C 0.2645(5) 0.5924(3) 0.4538(2) 0.0298(16) Uani 1 1 d .
H55A H 0.2728 0.6283 0.4457 0.036 Uiso 1 1 calc R
C56 C 0.3327(7) 0.5093(4) 0.4883(3) 0.061(3) Uani 1 1 d .
H56A H 0.2673 0.5013 0.4847 0.092 Uiso 1 1 calc R
H56B H 0.3700 0.5051 0.5215 0.092 Uiso 1 1 calc R
H56C H 0.3555 0.4847 0.4687 0.092 Uiso 1 1 calc R
C57 C 0.4309(6) 0.5836(5) 0.4757(3) 0.065(3) Uani 1 1 d U
H57A H 0.4256 0.6206 0.4645 0.098 Uiso 1 1 calc R
H57B H 0.4572 0.5615 0.4558 0.098 Uiso 1 1 calc R
H57C H 0.4717 0.5822 0.5084 0.098 Uiso 1 1 calc R
C58 C -0.0105(6) 0.6180(4) 0.3441(2) 0.044(2) Uani 1 1 d .
C59 C 0.0120(7) 0.5555(4) 0.2870(3) 0.058(3) Uani 1 1 d .
H59A H 0.0178 0.5306 0.3131 0.087 Uiso 1 1 calc R
H59B H 0.0695 0.5551 0.2782 0.087 Uiso 1 1 calc R
H59C H -0.0405 0.5448 0.2598 0.087 Uiso 1 1 calc R
C60 C -0.0146(7) 0.6530(5) 0.2680(3) 0.066(3) Uani 1 1 d .
H60A H -0.0249 0.6870 0.2819 0.099 Uiso 1 1 calc R
H60B H -0.0678 0.6454 0.2401 0.099 Uiso 1 1 calc R
H60C H 0.0422 0.6555 0.2587 0.099 Uiso 1 1 calc R
C67 C 0.2153(6) 0.8432(4) 0.4825(3) 0.0456(8) Uani 1 1 d U
H67A H 0.2031 0.8141 0.5001 0.055 Uiso 1 1 calc R
C68 C 0.3298(6) 0.8900(3) 0.4551(3) 0.0456(8) Uani 1 1 d DU
H68A H 0.2782 0.9150 0.4424 0.068 Uiso 1 1 calc R
H68B H 0.3488 0.8749 0.4291 0.068 Uiso 1 1 calc R
H68C H 0.3825 0.9089 0.4769 0.068 Uiso 1 1 calc R
C69 C 0.3656(6) 0.8081(3) 0.5005(3) 0.0456(8) Uani 1 1 d DU
H69A H 0.3349 0.7825 0.5157 0.068 Uiso 1 1 calc R
H69B H 0.4196 0.8236 0.5242 0.068 Uiso 1 1 calc R
H69C H 0.3861 0.7897 0.4763 0.068 Uiso 1 1 calc R
C70 C -0.2436(6) 0.7728(5) 0.5281(4) 0.0628(11) Uani 1 1 d DU
H70A H -0.2367 0.7357 0.5347 0.075 Uiso 1 1 calc R
C71 C -0.3349(7) 0.8489(4) 0.5099(4) 0.0628(11) Uani 1 1 d DU
H71A H -0.2739 0.8610 0.5088 0.094 Uiso 1 1 calc R
H71B H -0.3540 0.8705 0.5328 0.094 Uiso 1 1 calc R
H71C H -0.3808 0.8528 0.4786 0.094 Uiso 1 1 calc R
C72 C -0.4045(6) 0.7653(4) 0.5283(4) 0.0628(11) Uani 1 1 d DU
H72A H -0.3835 0.7288 0.5379 0.094 Uiso 1 1 calc R
H72B H -0.4544 0.7644 0.4981 0.094 Uiso 1 1 calc R
H72C H -0.4279 0.7816 0.5524 0.094 Uiso 1 1 calc R
O23 O -0.0335(4) 0.7676(2) 0.6836(2) 0.0406(13) Uani 1 1 d D
N14 N 0.0039(4) 0.6797(2) 0.6964(2) 0.0289(13) Uani 1 1 d D
C64 C 0.0003(4) 0.7271(2) 0.6735(2) 0.0270(14) Uani 1 1 d D
H64A H 0.0257 0.7285 0.6480 0.032 Uiso 1 1 calc R
C65 C -0.0296(7) 0.6769(4) 0.7363(3) 0.054(2) Uani 1 1 d .
H65A H -0.0592 0.7108 0.7398 0.081 Uiso 1 1 calc R
H65B H 0.0226 0.6700 0.7649 0.081 Uiso 1 1 calc R
H65C H -0.0752 0.6479 0.7317 0.081 Uiso 1 1 calc R
C66 C 0.0497(5) 0.6336(3) 0.6853(3) 0.0377(18) Uani 1 1 d .
H66A H 0.0689 0.6411 0.6573 0.056 Uiso 1 1 calc R
H66B H 0.0068 0.6032 0.6789 0.056 Uiso 1 1 calc R
H66C H 0.1047 0.6252 0.7120 0.056 Uiso 1 1 calc R

loop_
_atom_site_aniso_label
_atom_site_aniso_U_11
_atom_site_aniso_U_22
_atom_site_aniso_U_33
_atom_site_aniso_U_23
_atom_site_aniso_U_13
_atom_site_aniso_U_12
Pr3 0.00770(13) 0.00783(14) 0.00848(13) 0.00015(10) 0.00203(11) -0.00281(10)
Pr2 0.00953(13) 0.00799(14) 0.01186(13) -0.00224(10) 0.00363(11) -0.00139(10)
Pr1 0.00876(13) 0.00810(14) 0.00973(13) -0.00287(10) 0.00390(11) -0.00237(10)
I5 0.01540(17) 0.00906(16) 0.01572(17) 0.00217(13) 0.00618(14) -0.00174(13)
I6 0.01263(16) 0.00659(15) 0.01242(16) 0.00020(12) 0.00557(13) 0.00059(12)
I7 0.0273(2) 0.01596(19) 0.01361(17) -0.00377(14) 0.00741(15) -0.00750(15)
I8 0.01375(17) 0.01404(19) 0.0304(2) 0.00550(15) 0.00208(16) 0.00156(14)
I9 0.01449(16) 0.00675(16) 0.01542(16) 0.00083(12) 0.00611(14) -0.00136(12)
I10 0.01488(17) 0.00927(16) 0.01582(17) -0.00063(13) 0.00491(14) 0.00187(13)
I11 0.01345(17) 0.01624(19) 0.0291(2) 0.00761(15) 0.00719(16) 0.00407(14)
I12 0.0283(2) 0.01524(19) 0.01518(17) 0.00479(14) 0.00794(16) 0.00703(15)
I13 0.01492(17) 0.00690(16) 0.01488(16) -0.00080(12) 0.00786(14) 0.00098(13)
I14 0.01575(17) 0.01145(17) 0.01306(16) 0.00175(13) 0.00545(14) -0.00170(13)
I15 0.01801(18) 0.01447(18) 0.01139(16) 0.00267(13) 0.00507(14) 0.00220(14)
I16 0.01860(18) 0.0206(2) 0.01753(18) 0.00558(14) 0.00748(15) 0.00593(15)
Cu1 0.0170(3) 0.0160(4) 0.0125(3) -0.0038(3) 0.0024(3) -0.0049(3)
Cu2 0.0120(3) 0.0156(4) 0.0149(3) 0.0058(3) 0.0021(3) 0.0043(3)
Cu3 0.0263(4) 0.0121(4) 0.0345(4) -0.0006(3) 0.0236(4) 0.0023(3)
Cu4 0.0156(3) 0.0103(3) 0.0185(3) 0.0020(3) 0.0065(3) -0.0013(3)
Cu5 0.0119(3) 0.0167(4) 0.0179(3) -0.0063(3) 0.0005(3) -0.0031(3)
Cu6 0.0157(3) 0.0182(4) 0.0150(3) -0.0070(3) 0.0011(3) -0.0022(3)
Cu7 0.0306(4) 0.0115(4) 0.0298(4) -0.0001(3) 0.0245(4) -0.0020(3)
Cu8 0.0174(3) 0.0127(3) 0.0188(3) -0.0019(3) 0.0090(3) 0.0015(3)
Cu9 0.0170(3) 0.0181(4) 0.0122(3) -0.0041(3) 0.0033(3) -0.0046(3)
Cu10 0.0140(3) 0.0134(3) 0.0164(3) -0.0038(3) 0.0014(3) -0.0032(3)
Cu11 0.0215(4) 0.0142(4) 0.0188(3) 0.0000(3) 0.0140(3) -0.0026(3)
Cu12 0.0200(4) 0.0120(3) 0.0149(3) -0.0008(3) 0.0086(3) 0.0011(3)
O17 0.016(2) 0.0107(19) 0.0105(18) 0.0006(14) 0.0011(16) -0.0015(15)
O18 0.016(2) 0.015(2) 0.016(2) 0.0036(16) -0.0011(16) -0.0067(16)
O10 0.018(2) 0.0097(19) 0.017(2) -0.0050(15) 0.0000(17) -0.0011(16)
O9 0.015(2) 0.019(2) 0.016(2) -0.0043(16) 0.0012(17) 0.0000(16)
O16 0.019(2) 0.014(2) 0.0154(19) 0.0008(15) 0.0099(17) -0.0018(16)
O15 0.021(2) 0.014(2) 0.022(2) 0.0035(16) 0.0105(18) -0.0009(17)
O14 0.011(2) 0.033(3) 0.026(2) 0.0114(19) 0.0032(18) -0.0003(18)
O13 0.019(2) 0.014(2) 0.031(2) -0.0029(18) -0.0026(19) -0.0066(17)
O12 0.019(2) 0.011(2) 0.020(2) 0.0031(16) 0.0116(17) 0.0005(16)
O11 0.019(2) 0.014(2) 0.017(2) -0.0005(15) 0.0095(17) 0.0019(16)
O8 0.021(2) 0.017(2) 0.015(2) -0.0039(16) 0.0049(17) -0.0047(17)
O7 0.019(2) 0.018(2) 0.0117(19) -0.0013(15) 0.0051(16) 0.0017(16)
O5 0.0138(19) 0.016(2) 0.0113(18) -0.0027(15) 0.0031(16) -0.0002(16)
O6 0.0148(19) 0.013(2) 0.0129(18) -0.0026(15) 0.0036(16) -0.0013(15)
O3 0.015(2) 0.015(2) 0.024(2) -0.0082(17) 0.0006(17) -0.0010(16)
O4 0.0093(19) 0.021(2) 0.0153(19) -0.0023(16) 0.0011(16) -0.0005(16)
O2 0.032(2) 0.014(2) 0.022(2) 0.0005(17) 0.0195(19) 0.0029(18)
O1 0.021(2) 0.015(2) 0.023(2) 0.0024(16) 0.0140(18) -0.0031(17)
O21 0.019(2) 0.022(2) 0.020(2) -0.0052(17) 0.0094(18) 0.0038(17)
O22 0.033(3) 0.030(3) 0.012(2) 0.0027(18) 0.0046(19) -0.014(2)
O20 0.046(2) 0.090(3) 0.056(2) -0.006(2) 0.0212(18) 0.0043(19)
O19 0.0403(17) 0.055(2) 0.0417(17) -0.0051(15) 0.0133(15) 0.0089(15)
N1 0.011(2) 0.011(2) 0.015(2) -0.0020(18) 0.0031(19) -0.0013(18)
N2 0.014(2) 0.010(2) 0.014(2) -0.0026(18) 0.0012(19) -0.0010(18)
N3 0.018(2) 0.011(2) 0.016(2) -0.0016(18) 0.010(2) -0.0023(19)
N4 0.014(2) 0.012(2) 0.013(2) -0.0004(18) 0.0020(19) -0.0019(18)
N5 0.030(3) 0.013(3) 0.035(3) 0.000(2) 0.023(3) -0.001(2)
N6 0.021(3) 0.017(3) 0.012(2) -0.0029(19) 0.004(2) -0.004(2)
N7 0.014(2) 0.020(3) 0.010(2) -0.0020(18) 0.0013(19) -0.0009(19)
N8 0.013(2) 0.013(2) 0.013(2) -0.0039(18) 0.0000(19) -0.0002(18)
N9 0.041(3) 0.009(2) 0.039(3) 0.002(2) 0.033(3) 0.002(2)
N10 0.027(3) 0.094(6) 0.019(3) 0.000(3) 0.009(3) 0.015(4)
N11 0.027(3) 0.087(6) 0.030(3) 0.021(4) 0.006(3) -0.005(4)
N12 0.0403(17) 0.055(2) 0.0417(17) -0.0051(15) 0.0133(15) 0.0089(15)
N13 0.046(2) 0.090(3) 0.056(2) -0.006(2) 0.0212(18) 0.0043(19)
C1 0.014(3) 0.011(3) 0.017(3) -0.001(2) 0.003(2) -0.006(2)
C2 0.010(3) 0.016(3) 0.013(3) 0.002(2) 0.001(2) -0.003(2)
C3 0.009(2) 0.009(3) 0.017(3) -0.001(2) 0.002(2) 0.001(2)
C4 0.010(2) 0.012(3) 0.017(3) -0.001(2) 0.002(2) -0.003(2)
C5 0.016(3) 0.013(3) 0.017(3) 0.001(2) 0.007(2) 0.000(2)
C6 0.008(2) 0.012(3) 0.014(3) 0.001(2) 0.001(2) 0.001(2)
C7 0.017(3) 0.012(3) 0.022(3) -0.005(2) 0.006(2) 0.000(2)
C8 0.015(3) 0.011(3) 0.021(3) -0.004(2) 0.002(2) 0.000(2)
C9 0.016(3) 0.007(3) 0.014(3) 0.002(2) 0.002(2) -0.002(2)
C10 0.012(3) 0.019(3) 0.017(3) -0.004(2) 0.001(2) 0.004(2)
C11 0.018(3) 0.020(3) 0.016(3) -0.007(2) 0.002(2) 0.000(2)
C12 0.010(3) 0.015(3) 0.011(2) 0.003(2) 0.002(2) -0.001(2)
C13 0.021(3) 0.011(3) 0.022(3) 0.000(2) 0.011(2) -0.002(2)
C14 0.016(3) 0.010(3) 0.021(3) -0.005(2) 0.012(2) 0.000(2)
C15 0.014(3) 0.014(3) 0.012(3) 0.000(2) 0.004(2) -0.002(2)
C16 0.025(3) 0.007(3) 0.030(3) 0.003(2) 0.018(3) 0.001(2)
C17 0.030(3) 0.012(3) 0.030(3) -0.001(2) 0.021(3) 0.005(2)
C18 0.014(3) 0.013(3) 0.010(2) 0.001(2) 0.001(2) -0.003(2)
C19 0.016(3) 0.016(3) 0.018(3) -0.005(2) 0.001(2) 0.006(2)
C20 0.011(3) 0.022(3) 0.015(3) -0.001(2) 0.000(2) 0.003(2)
C21 0.010(3) 0.014(3) 0.017(3) 0.005(2) 0.002(2) 0.000(2)
C22 0.014(3) 0.015(3) 0.023(3) -0.008(2) 0.004(2) 0.000(2)
C23 0.011(3) 0.017(3) 0.023(3) -0.003(2) 0.006(2) 0.001(2)
C24 0.012(3) 0.018(3) 0.017(3) 0.008(2) 0.003(2) -0.001(2)
C25 0.043(4) 0.012(3) 0.064(5) 0.003(3) 0.043(4) 0.003(3)
C26 0.039(4) 0.013(3) 0.051(4) 0.007(3) 0.034(4) 0.004(3)
C27 0.017(3) 0.015(3) 0.018(3) 0.000(2) 0.009(2) 0.000(2)
C28 0.016(3) 0.012(3) 0.011(2) 0.000(2) 0.006(2) 0.001(2)
C29 0.019(3) 0.010(3) 0.020(3) 0.001(2) 0.010(2) -0.001(2)
C30 0.013(3) 0.012(3) 0.014(3) -0.002(2) 0.006(2) -0.003(2)
C31 0.037(4) 0.033(4) 0.017(3) -0.008(3) 0.012(3) -0.019(3)
C32 0.033(4) 0.031(4) 0.014(3) -0.006(3) 0.009(3) -0.018(3)
C33 0.018(3) 0.012(3) 0.016(3) 0.000(2) 0.003(2) 0.001(2)
C34 0.019(3) 0.017(3) 0.012(3) 0.002(2) 0.004(2) 0.001(2)
C35 0.018(3) 0.018(3) 0.013(3) 0.003(2) 0.003(2) -0.001(2)
C36 0.015(3) 0.015(3) 0.017(3) -0.001(2) 0.003(2) 0.005(2)
C37 0.018(3) 0.018(3) 0.017(3) -0.001(2) 0.006(2) -0.004(2)
C38 0.017(3) 0.014(3) 0.012(3) -0.001(2) 0.004(2) -0.002(2)
C39 0.009(2) 0.009(3) 0.014(3) -0.001(2) 0.001(2) 0.001(2)
C40 0.017(3) 0.035(4) 0.015(3) -0.004(3) 0.005(2) -0.011(3)
C41 0.027(3) 0.042(4) 0.015(3) -0.012(3) 0.009(3) -0.015(3)
C42 0.010(2) 0.010(3) 0.013(3) -0.002(2) 0.001(2) 0.004(2)
C43 0.013(3) 0.040(4) 0.029(3) -0.020(3) 0.007(3) -0.005(3)
C44 0.016(3) 0.030(4) 0.030(3) -0.020(3) 0.007(3) -0.004(3)
C45 0.013(3) 0.008(3) 0.018(3) -0.001(2) 0.000(2) 0.001(2)
C46 0.009(2) 0.016(3) 0.016(3) 0.001(2) 0.002(2) 0.001(2)
C47 0.015(3) 0.012(3) 0.013(3) -0.001(2) 0.003(2) 0.002(2)
C48 0.013(3) 0.015(3) 0.012(3) 0.001(2) 0.002(2) -0.002(2)
C49 0.021(3) 0.011(3) 0.028(3) 0.001(2) 0.016(3) 0.000(2)
C50 0.024(3) 0.016(3) 0.032(3) -0.002(2) 0.022(3) 0.000(2)
C51 0.023(3) 0.014(3) 0.020(3) 0.000(2) 0.015(3) 0.000(2)
C52 0.076(5) 0.022(4) 0.083(6) 0.012(4) 0.066(5) 0.008(4)
C53 0.062(5) 0.029(4) 0.075(5) 0.003(3) 0.053(4) 0.007(3)
C54 0.018(3) 0.011(3) 0.017(3) 0.000(2) 0.007(2) -0.002(2)
C55 0.025(4) 0.052(5) 0.015(3) 0.003(3) 0.010(3) -0.001(3)
C56 0.053(6) 0.076(7) 0.037(5) -0.020(5) -0.013(4) 0.033(5)
C57 0.034(4) 0.122(8) 0.042(5) 0.008(5) 0.015(4) -0.001(5)
C58 0.051(5) 0.058(5) 0.016(3) 0.005(3) -0.001(3) -0.033(4)
C59 0.055(6) 0.084(8) 0.037(5) 0.004(5) 0.019(4) 0.016(5)
C60 0.055(6) 0.101(9) 0.044(5) 0.038(6) 0.018(5) -0.002(6)
C67 0.0403(17) 0.055(2) 0.0417(17) -0.0051(15) 0.0133(15) 0.0089(15)
C68 0.0403(17) 0.055(2) 0.0417(17) -0.0051(15) 0.0133(15) 0.0089(15)
C69 0.0403(17) 0.055(2) 0.0417(17) -0.0051(15) 0.0133(15) 0.0089(15)
C70 0.046(2) 0.090(3) 0.056(2) -0.006(2) 0.0212(18) 0.0043(19)
C71 0.046(2) 0.090(3) 0.056(2) -0.006(2) 0.0212(18) 0.0043(19)
C72 0.046(2) 0.090(3) 0.056(2) -0.006(2) 0.0212(18) 0.0043(19)
O23 0.038(3) 0.030(3) 0.053(3) -0.002(3) 0.013(3) 0.005(2)
N14 0.021(3) 0.032(3) 0.032(3) 0.000(3) 0.005(2) 0.000(2)
C64 0.020(3) 0.029(4) 0.030(4) -0.002(3) 0.005(3) 0.001(3)
C65 0.065(6) 0.050(6) 0.060(6) 0.012(5) 0.039(5) 0.002(5)
C66 0.031(4) 0.027(4) 0.048(5) -0.009(3) 0.003(4) 0.003(3)

loop_
_atom_type_symbol
_atom_type_description
_atom_type_scat_dispersion_real
_atom_type_scat_dispersion_imag
_atom_type_scat_source
C C 0.0033 0.0016 'International Tables Vol C Tables 4.2.6.8 and 6.1.1.4'
H H 0.0000 0.0000 'International Tables Vol C Tables 4.2.6.8 and 6.1.1.4'
Cu Cu 0.3201 1.2651 'International Tables Vol C Tables 4.2.6.8 and 6.1.1.4'
I I -0.4742 1.8119 'International Tables Vol C Tables 4.2.6.8 and 6.1.1.4'
N N 0.0061 0.0033 'International Tables Vol C Tables 4.2.6.8 and 6.1.1.4'
O O 0.0106 0.0060 'International Tables Vol C Tables 4.2.6.8 and 6.1.1.4'
Pr Pr -0.2180 2.8214 'International Tables Vol C Tables 4.2.6.8 and 6.1.1.4'

loop_
_geom_angle_atom_site_label_1
_geom_angle_atom_site_label_2
_geom_angle_atom_site_label_3
_geom_angle
_geom_angle_site_symmetry_1
_geom_angle_site_symmetry_3
O18 Pr3 O12 137.49(14) 3_566 .
O18 Pr3 O17 78.01(13) 3_566 .
O12 Pr3 O17 139.26(13) . .
O18 Pr3 O14 82.64(15) 3_566 .
O12 Pr3 O14 73.38(14) . .
O17 Pr3 O14 143.14(14) . .
O18 Pr3 O16 85.72(14) 3_566 .
O12 Pr3 O16 117.95(13) . .
O17 Pr3 O16 75.41(13) . .
O14 Pr3 O16 72.10(14) . .
O18 Pr3 O21 108.81(15) 3_566 .
O12 Pr3 O21 77.27(14) . .
O17 Pr3 O21 70.71(14) . .
O14 Pr3 O21 145.93(14) . .
O16 Pr3 O21 138.86(14) . .
O18 Pr3 O10 152.34(13) 3_566 .
O12 Pr3 O10 70.01(14) . .
O17 Pr3 O10 75.43(13) . .
O14 Pr3 O10 114.94(14) . .
O16 Pr3 O10 80.29(13) . .
O21 Pr3 O10 69.26(14) . .
O18 Pr3 O22 70.83(14) 3_566 .
O12 Pr3 O22 71.59(14) . .
O17 Pr3 O22 119.26(14) . .
O14 Pr3 O22 82.40(16) . .
O16 Pr3 O22 147.38(14) . .
O21 Pr3 O22 72.11(15) . .
O10 Pr3 O22 130.04(14) . .
O9 Pr2 O15 77.25(14) . .
O9 Pr2 O11 75.68(14) . .
O15 Pr2 O11 130.56(14) . .
O9 Pr2 O20 147.12(19) . .
O15 Pr2 O20 81.7(2) . .
O11 Pr2 O20 136.6(2) . .
O9 Pr2 O13 125.50(14) . .
O15 Pr2 O13 73.13(15) . .
O11 Pr2 O13 90.41(15) . .
O20 Pr2 O13 70.2(2) . .
O9 Pr2 O8 77.28(14) . .
O15 Pr2 O8 80.61(14) . .
O11 Pr2 O8 130.96(14) . .
O20 Pr2 O8 74.59(19) . .
O13 Pr2 O8 138.37(15) . .
O9 Pr2 O5 130.65(14) . .
O15 Pr2 O5 151.95(13) . .
O11 Pr2 O5 69.04(13) . .
O20 Pr2 O5 72.0(2) . .
O13 Pr2 O5 88.69(13) . .
O8 Pr2 O5 100.94(13) . .
O9 Pr2 O7 76.90(13) . .
O15 Pr2 O7 126.75(13) . .
O11 Pr2 O7 85.58(13) . .
O20 Pr2 O7 96.5(2) . .
O13 Pr2 O7 155.42(13) . .
O8 Pr2 O7 48.62(12) . .
O5 Pr2 O7 67.22(12) . .
O9 Pr2 C36 74.87(14) . .
O15 Pr2 C36 103.01(15) . .
O11 Pr2 C36 108.68(15) . .
O20 Pr2 C36 85.8(2) . .
O13 Pr2 C36 155.93(15) . .
O8 Pr2 C36 23.79(15) . .
O5 Pr2 C36 84.84(14) . .
O7 Pr2 C36 24.87(14) . .
O2 Pr1 O19 140.12(18) 3_576 .
O2 Pr1 O1 133.81(14) 3_576 .
O19 Pr1 O1 79.63(18) . .
O2 Pr1 O4 72.81(14) 3_576 3_576
O19 Pr1 O4 146.72(17) . 3_576
O1 Pr1 O4 74.40(14) . 3_576
O2 Pr1 O7 69.99(13) 3_576 .
O19 Pr1 O7 71.11(17) . .
O1 Pr1 O7 147.09(14) . .
O4 Pr1 O7 138.24(13) 3_576 .
O2 Pr1 O6 125.84(14) 3_576 .
O19 Pr1 O6 74.56(16) . .
O1 Pr1 O6 78.16(13) . .
O4 Pr1 O6 79.99(13) 3_576 .
O7 Pr1 O6 107.26(13) . .
O2 Pr1 O3 99.08(15) 3_576 .
O19 Pr1 O3 67.32(17) . .
O1 Pr1 O3 72.25(14) . .
O4 Pr1 O3 121.87(13) 3_576 .
O7 Pr1 O3 82.62(14) . .
O6 Pr1 O3 134.92(13) . .
O2 Pr1 O5 82.01(13) 3_576 .
O19 Pr1 O5 92.86(17) . .
O1 Pr1 O5 127.47(13) . .
O4 Pr1 O5 86.84(13) 3_576 .
O7 Pr1 O5 69.96(12) . .
O6 Pr1 O5 50.09(12) . .
O3 Pr1 O5 150.49(13) . .
O2 Pr1 O4 69.59(13) 3_576 .
O19 Pr1 O4 114.81(17) . .
O1 Pr1 O4 71.67(13) . .
O4 Pr1 O4 76.23(13) 3_576 .
O7 Pr1 O4 107.11(12) . .
O6 Pr1 O4 145.54(12) . .
O3 Pr1 O4 48.65(12) . .
O5 Pr1 O4 150.09(12) . .
O2 Pr1 C42 104.76(15) 3_576 .
O19 Pr1 C42 82.97(18) . .
O1 Pr1 C42 102.27(15) . .
O4 Pr1 C42 82.61(14) 3_576 .
O7 Pr1 C42 89.03(14) . .
O6 Pr1 C42 24.45(14) . .
O3 Pr1 C42 150.27(14) . .
O5 Pr1 C42 25.64(13) . .
O4 Pr1 C42 158.83(13) . .
O2 Pr1 C48 83.78(15) 3_576 .
O19 Pr1 C48 90.74(18) . .
O1 Pr1 C48 70.78(15) . .
O4 Pr1 C48 99.83(14) 3_576 .
O7 Pr1 C48 94.41(14) . .
O6 Pr1 C48 147.61(14) . .
O3 Pr1 C48 23.85(14) . .
O5 Pr1 C48 161.75(13) . .
O4 Pr1 C48 24.81(13) . .
C42 Pr1 C48 171.45(15) . .
O2 Pr1 Pr1 65.73(10) 3_576 3_576
O19 Pr1 Pr1 141.25(15) . 3_576
O1 Pr1 Pr1 68.15(10) . 3_576
O4 Pr1 Pr1 41.02(9) 3_576 3_576
O7 Pr1 Pr1 129.91(9) . 3_576
O6 Pr1 Pr1 117.00(9) . 3_576
O3 Pr1 Pr1 82.36(9) . 3_576
O5 Pr1 Pr1 123.58(8) . 3_576
O4 Pr1 Pr1 35.21(8) . 3_576
C42 Pr1 Pr1 123.62(10) . 3_576
C48 Pr1 Pr1 59.20(11) . 3_576
Cu3 I5 Cu2 60.04(2) . .
Cu3 I5 Cu1 58.50(2) . .
Cu2 I5 Cu1 56.40(2) . .
Cu2 I6 Cu12 108.80(2) . .
Cu2 I6 Cu1 56.55(2) . .
Cu12 I6 Cu1 108.70(2) . .
Cu2 I6 Cu4 59.11(2) . .
Cu12 I6 Cu4 167.17(2) . .
Cu1 I6 Cu4 61.93(2) . .
Cu4 I7 Cu2 59.63(2) . .
Cu4 I7 Cu3 56.35(2) . .
Cu2 I7 Cu3 57.85(2) . .
Cu4 I8 Cu3 57.97(2) . .
Cu4 I8 Cu1 63.07(2) . .
Cu3 I8 Cu1 57.23(2) . .
Cu4 I9 Cu6 108.75(2) . 4_676
Cu4 I9 Cu5 104.38(2) . .
Cu6 I9 Cu5 56.85(2) 4_676 .
Cu4 I9 Cu8 165.50(3) . .
Cu6 I9 Cu8 64.48(2) 4_676 .
Cu5 I9 Cu8 61.12(2) . .
Cu5 I10 Cu7 59.61(2) . .
Cu5 I10 Cu6 56.73(2) . 4_676
Cu7 I10 Cu6 58.56(2) . 4_676
Cu8 I11 Cu6 66.04(2) 4_475 .
Cu8 I11 Cu7 58.88(2) 4_475 4_475
Cu6 I11 Cu7 59.04(2) . 4_475
Cu8 I12 Cu7 58.00(2) . .
Cu8 I12 Cu5 61.65(2) . .
Cu7 I12 Cu5 56.46(2) . .
Cu9 I13 Cu8 114.50(3) . .
Cu9 I13 Cu10 57.92(2) . 4_676
Cu8 I13 Cu10 111.76(2) . 4_676
Cu9 I13 Cu12 61.48(2) . 2_656
Cu8 I13 Cu12 172.61(3) . 2_656
Cu10 I13 Cu12 60.92(2) 4_676 2_656
Cu11 I14 Cu10 64.38(2) 2_556 4_676
Cu11 I14 Cu9 62.57(2) 2_556 .
Cu10 I14 Cu9 57.85(2) 4_676 .
Cu12 I15 Cu10 61.98(2) 3_566 .
Cu12 I15 Cu11 59.11(2) 3_566 3_466
Cu10 I15 Cu11 62.22(2) . 3_466
Cu12 I16 Cu11 59.97(2) 2_656 2_556
Cu12 I16 Cu9 62.21(2) 2_656 .
Cu11 I16 Cu9 62.08(2) 2_556 .
N1 Cu1 Cu2 144.27(14) . .
N1 Cu1 Cu3 142.28(14) . .
Cu2 Cu1 Cu3 62.03(3) . .
N1 Cu1 I6 108.39(14) . .
Cu2 Cu1 I6 61.54(2) . .
Cu3 Cu1 I6 109.17(3) . .
N1 Cu1 I5 104.69(14) . .
Cu2 Cu1 I5 61.79(2) . .
Cu3 Cu1 I5 58.59(2) . .
I6 Cu1 I5 119.33(3) . .
N1 Cu1 I8 106.02(14) . .
Cu2 Cu1 I8 109.70(3) . .
Cu3 Cu1 I8 60.34(3) . .
I6 Cu1 I8 105.17(3) . .
I5 Cu1 I8 112.51(3) . .
N1 Cu1 Cu4 148.40(14) . .
Cu2 Cu1 Cu4 59.83(3) . .
Cu3 Cu1 Cu4 56.71(3) . .
I6 Cu1 Cu4 59.62(2) . .
I5 Cu1 Cu4 106.47(3) . .
I8 Cu1 Cu4 56.47(2) . .
N8 Cu2 Cu1 142.30(14) 2_646 .
N8 Cu2 Cu3 146.10(14) 2_646 .
Cu1 Cu2 Cu3 59.62(3) . .
N8 Cu2 Cu4 144.71(14) 2_646 .
Cu1 Cu2 Cu4 64.58(3) . .
Cu3 Cu2 Cu4 57.54(3) . .
N8 Cu2 I6 106.28(14) 2_646 .
Cu1 Cu2 I6 61.91(2) . .
Cu3 Cu2 I6 107.61(3) . .
Cu4 Cu2 I6 61.23(2) . .
N8 Cu2 I5 104.74(14) 2_646 .
Cu1 Cu2 I5 61.81(2) . .
Cu3 Cu2 I5 57.89(2) . .
Cu4 Cu2 I5 109.98(3) . .
I6 Cu2 I5 119.68(3) . .
N8 Cu2 I7 103.97(14) 2_646 .
Cu1 Cu2 I7 113.65(3) . .
Cu3 Cu2 I7 61.92(2) . .
Cu4 Cu2 I7 59.23(2) . .
I6 Cu2 I7 112.40(3) . .
I5 Cu2 I7 108.32(3) . .
N5 Cu3 Cu4 128.82(15) 4_576 .
N5 Cu3 Cu1 147.75(18) 4_576 .
Cu4 Cu3 Cu1 65.74(3) . .
N5 Cu3 I5 113.67(15) 4_576 .
Cu4 Cu3 I5 117.45(3) . .
Cu1 Cu3 I5 62.91(2) . .
N5 Cu3 Cu2 151.79(17) 4_576 .
Cu4 Cu3 Cu2 61.74(3) . .
Cu1 Cu3 Cu2 58.35(3) . .
I5 Cu3 Cu2 62.07(2) . .
N5 Cu3 I8 98.01(16) 4_576 .
Cu4 Cu3 I8 59.83(2) . .
Cu1 Cu3 I8 62.43(3) . .
I5 Cu3 I8 118.10(3) . .
Cu2 Cu3 I8 108.46(3) . .
N5 Cu3 I7 100.21(17) 4_576 .
Cu4 Cu3 I7 59.93(2) . .
Cu1 Cu3 I7 111.10(3) . .
I5 Cu3 I7 110.28(3) . .
Cu2 Cu3 I7 60.23(2) . .
I8 Cu3 I7 114.56(3) . .
Cu3 Cu4 I8 62.20(3) . .
Cu3 Cu4 I9 146.06(3) . .
I8 Cu4 I9 104.29(3) . .
Cu3 Cu4 I7 63.72(3) . .
I8 Cu4 I7 120.08(3) . .
I9 Cu4 I7 106.10(3) . .
Cu3 Cu4 Cu2 60.71(3) . .
I8 Cu4 Cu2 109.49(3) . .
I9 Cu4 Cu2 145.74(3) . .
I7 Cu4 Cu2 61.14(2) . .
Cu3 Cu4 I6 108.88(3) . .
I8 Cu4 I6 107.45(3) . .
I9 Cu4 I6 104.87(3) . .
I7 Cu4 I6 112.68(3) . .
Cu2 Cu4 I6 59.65(2) . .
Cu3 Cu4 Cu1 57.56(3) . .
I8 Cu4 Cu1 60.46(2) . .
I9 Cu4 Cu1 145.98(3) . .
I7 Cu4 Cu1 107.77(3) . .
Cu2 Cu4 Cu1 55.59(2) . .
I6 Cu4 Cu1 58.45(2) . .
N2 Cu5 Cu6 146.47(14) . 4_676
N2 Cu5 Cu7 146.36(14) . .
Cu6 Cu5 Cu7 61.36(3) 4_676 .
N2 Cu5 I10 108.30(14) . .
Cu6 Cu5 I10 64.44(2) 4_676 .
Cu7 Cu5 I10 60.22(2) . .
N2 Cu5 I9 105.62(14) . .
Cu6 Cu5 I9 61.00(2) 4_676 .
Cu7 Cu5 I9 106.90(3) . .
I10 Cu5 I9 121.67(3) . .
N2 Cu5 Cu8 137.69(14) . .
Cu6 Cu5 Cu8 65.37(3) 4_676 .
Cu7 Cu5 Cu8 57.87(3) . .
I10 Cu5 Cu8 112.90(3) . .
I9 Cu5 Cu8 59.63(2) . .
N2 Cu5 I12 100.24(14) . .
Cu6 Cu5 I12 113.02(3) 4_676 .
Cu7 Cu5 I12 61.40(3) . .
I10 Cu5 I12 110.80(3) . .
I9 Cu5 I12 107.99(3) . .
Cu8 Cu5 I12 56.33(2) . .
N7 Cu6 Cu5 136.32(14) . 4_475
N7 Cu6 Cu7 144.66(14) . 4_475
Cu5 Cu6 Cu7 60.17(3) 4_475 4_475
N7 Cu6 I11 114.38(14) . .
Cu5 Cu6 I11 109.23(3) 4_475 .
Cu7 Cu6 I11 60.63(2) 4_475 .
N7 Cu6 I9 108.12(14) . 4_475
Cu5 Cu6 I9 62.15(2) 4_475 4_475
Cu7 Cu6 I9 106.88(3) 4_475 4_475
I11 Cu6 I9 103.93(3) . 4_475
N7 Cu6 I10 100.50(14) . 4_475
Cu5 Cu6 I10 58.83(2) 4_475 4_475
Cu7 Cu6 I10 58.05(2) 4_475 4_475
I11 Cu6 I10 112.74(3) . 4_475
I9 Cu6 I10 117.53(3) 4_475 4_475
N7 Cu6 Cu8 154.24(14) . 4_475
Cu5 Cu6 Cu8 60.58(3) 4_475 4_475
Cu7 Cu6 Cu8 56.03(3) 4_475 4_475
I11 Cu6 Cu8 55.83(2) . 4_475
I9 Cu6 Cu8 58.43(2) 4_475 4_475
I10 Cu6 Cu8 105.24(3) 4_475 4_475
N9 Cu7 Cu8 132.04(15) 3_676 .
N9 Cu7 Cu5 149.98(18) 3_676 .
Cu8 Cu7 Cu5 63.94(3) . .
N9 Cu7 I10 109.56(15) 3_676 .
Cu8 Cu7 I10 118.29(3) . .
Cu5 Cu7 I10 60.16(2) . .
N9 Cu7 Cu6 146.22(18) 3_676 4_676
Cu8 Cu7 Cu6 66.64(3) . 4_676
Cu5 Cu7 Cu6 58.47(3) . 4_676
I10 Cu7 Cu6 63.39(2) . 4_676
N9 Cu7 I11 102.06(17) 3_676 4_676
Cu8 Cu7 I11 59.09(2) . 4_676
Cu5 Cu7 I11 107.62(3) . 4_676
I10 Cu7 I11 117.20(3) . 4_676
Cu6 Cu7 I11 60.33(3) 4_676 4_676
N9 Cu7 I12 102.10(18) 3_676 .
Cu8 Cu7 I12 58.30(2) . .
Cu5 Cu7 I12 62.14(3) . .
I10 Cu7 I12 111.35(3) . .
Cu6 Cu7 I12 111.25(3) 4_676 .
I11 Cu7 I12 112.97(3) 4_676 .
Cu7 Cu8 I11 62.03(3) . 4_676
Cu7 Cu8 I12 63.70(3) . .
I11 Cu8 I12 120.55(3) 4_676 .
Cu7 Cu8 I13 150.96(3) . .
I11 Cu8 I13 107.22(3) 4_676 .
I12 Cu8 I13 108.24(3) . .
Cu7 Cu8 I9 106.85(3) . .
I11 Cu8 I9 104.70(3) 4_676 .
I12 Cu8 I9 112.51(3) . .
I13 Cu8 I9 101.97(3) . .
Cu7 Cu8 Cu5 58.19(3) . .
I11 Cu8 Cu5 105.50(3) 4_676 .
I12 Cu8 Cu5 62.02(2) . .
I13 Cu8 Cu5 145.64(3) . .
I9 Cu8 Cu5 59.25(2) . .
Cu7 Cu8 Cu6 57.34(3) . 4_676
I11 Cu8 Cu6 58.13(2) 4_676 4_676
I12 Cu8 Cu6 108.21(3) . 4_676
I13 Cu8 Cu6 142.91(3) . 4_676
I9 Cu8 Cu6 57.09(2) . 4_676
Cu5 Cu8 Cu6 54.05(2) . 4_676
N6 Cu9 Cu10 141.73(15) . 4_676
N6 Cu9 I13 107.32(15) . .
Cu10 Cu9 I13 61.94(2) 4_676 .
N6 Cu9 I16 107.30(15) . .
Cu10 Cu9 I16 110.93(3) 4_676 .
I13 Cu9 I16 108.21(3) . .
N6 Cu9 I14 105.63(14) . .
Cu10 Cu9 I14 60.16(2) 4_676 .
I13 Cu9 I14 118.85(3) . .
I16 Cu9 I14 108.97(3) . .
N6 Cu9 Cu12 148.48(14) . 2_656
Cu10 Cu9 Cu12 61.81(3) 4_676 2_656
I13 Cu9 Cu12 60.31(2) . 2_656
I16 Cu9 Cu12 57.35(2) . 2_656
I14 Cu9 Cu12 105.54(3) . 2_656
N6 Cu9 Cu11 142.59(15) . 2_556
Cu10 Cu9 Cu11 63.17(3) 4_676 2_556
I13 Cu9 Cu11 110.01(3) . 2_556
I16 Cu9 Cu11 58.38(2) . 2_556
I14 Cu9 Cu11 57.20(2) . 2_556
Cu12 Cu9 Cu11 57.21(2) 2_656 2_556
N4 Cu10 Cu9 141.61(14) . 4_475
N4 Cu10 I14 110.35(14) . 4_475
Cu9 Cu10 I14 61.99(2) 4_475 4_475
N4 Cu10 I13 102.70(14) . 4_475
Cu9 Cu10 I13 60.14(2) 4_475 4_475
I14 Cu10 I13 118.88(3) 4_475 4_475
N4 Cu10 I15 107.53(13) . .
Cu9 Cu10 I15 110.54(3) 4_475 .
I14 Cu10 I15 107.93(3) 4_475 .
I13 Cu10 I15 108.92(3) 4_475 .
N4 Cu10 Cu12 142.73(14) . 3_566
Cu9 Cu10 Cu12 61.79(3) 4_475 3_566
I14 Cu10 Cu12 106.84(3) 4_475 3_566
I13 Cu10 Cu12 59.76(2) 4_475 3_566
I15 Cu10 Cu12 57.29(2) . 3_566
N4 Cu10 Cu11 149.76(14) . 3_466
Cu9 Cu10 Cu11 61.40(3) 4_475 3_466
I14 Cu10 Cu11 57.15(2) 4_475 3_466
I13 Cu10 Cu11 107.33(3) 4_475 3_466
I15 Cu10 Cu11 59.18(2) . 3_466
Cu12 Cu10 Cu11 56.68(2) 3_566 3_466
N3 Cu11 I14 118.09(14) . 2_546
N3 Cu11 Cu12 130.64(14) . 1_455
I14 Cu11 Cu12 111.24(3) 2_546 1_455
N3 Cu11 I16 101.50(14) . 2_546
I14 Cu11 I16 112.65(3) 2_546 2_546
Cu12 Cu11 I16 59.01(2) 1_455 2_546
N3 Cu11 I15 102.22(14) . 3_466
I14 Cu11 I15 108.57(3) 2_546 3_466
Cu12 Cu11 I15 58.33(2) 1_455 3_466
I16 Cu11 I15 113.44(3) 2_546 3_466
N3 Cu11 Cu9 151.39(14) . 2_546
I14 Cu11 Cu9 60.23(2) 2_546 2_546
Cu12 Cu11 Cu9 60.99(3) 1_455 2_546
I16 Cu11 Cu9 59.55(2) 2_546 2_546
I15 Cu11 Cu9 105.08(3) 3_466 2_546
N3 Cu11 Cu10 151.54(14) . 3_466
I14 Cu11 Cu10 58.47(2) 2_546 3_466
Cu12 Cu11 Cu10 60.40(3) 1_455 3_466
I16 Cu11 Cu10 105.49(3) 2_546 3_466
I15 Cu11 Cu10 58.60(2) 3_466 3_466
Cu9 Cu11 Cu10 55.43(2) 2_546 3_466
I16 Cu12 I15 119.19(3) 2_646 3_566
I16 Cu12 Cu11 61.02(2) 2_646 1_655
I15 Cu12 Cu11 62.57(2) 3_566 1_655
I16 Cu12 I6 108.40(3) 2_646 .
I15 Cu12 I6 106.27(3) 3_566 .
Cu11 Cu12 I6 147.01(3) 1_655 .
I16 Cu12 I13 109.03(3) 2_646 2_646
I15 Cu12 I13 111.46(3) 3_566 2_646
Cu11 Cu12 I13 112.16(3) 1_655 2_646
I6 Cu12 I13 100.82(2) . 2_646
I16 Cu12 Cu9 60.44(2) 2_646 2_646
I15 Cu12 Cu9 108.86(3) 3_566 2_646
Cu11 Cu12 Cu9 61.80(3) 1_655 2_646
I6 Cu12 Cu9 143.85(3) . 2_646
I13 Cu12 Cu9 58.21(2) 2_646 2_646
I16 Cu12 Cu10 108.93(3) 2_646 3_566
I15 Cu12 Cu10 60.72(2) 3_566 3_566
Cu11 Cu12 Cu10 62.93(3) 1_655 3_566
I6 Cu12 Cu10 141.85(3) . 3_566
I13 Cu12 Cu10 59.32(2) 2_646 3_566
Cu9 Cu12 Cu10 56.39(3) 2_646 3_566
C6 O17 Pr3 133.8(4) . .
C6 O18 Pr3 161.2(4) . 3_566
C12 O10 Pr3 122.8(4) . .
C12 O9 Pr2 169.2(4) . .
C18 O16 Pr3 142.7(4) . .
C18 O15 Pr2 139.6(4) . .
C24 O14 Pr3 165.3(4) . .
C24 O13 Pr2 114.1(4) . .
C30 O12 Pr3 151.1(4) . .
C30 O11 Pr2 134.1(4) . .
C36 O8 Pr2 102.2(3) . .
C36 O7 Pr1 134.9(4) . .
C36 O7 Pr2 86.6(3) . .
Pr1 O7 Pr2 110.26(14) . .
C42 O5 Pr2 128.1(3) . .
C42 O5 Pr1 88.7(3) . .
Pr2 O5 Pr1 112.22(14) . .
C42 O6 Pr1 98.9(3) . .
C48 O3 Pr1 101.0(3) . .
C48 O4 Pr1 158.8(4) . 3_576
C48 O4 Pr1 87.1(3) . .
Pr1 O4 Pr1 103.77(13) 3_576 .
C54 O2 Pr1 141.7(4) . 3_576
C54 O1 Pr1 137.0(4) . .
C55 O21 Pr3 138.9(4) . .
C58 O22 Pr3 130.5(5) . .
C70 O20 Pr2 126.6(7) . .
C67 O19 Pr1 136.9(6) . .
C1 N1 C5 117.3(5) . .
C1 N1 Cu1 118.5(4) . .
C5 N1 Cu1 123.5(4) . .
C11 N2 C7 117.5(5) . .
C11 N2 Cu5 117.7(4) . .
C7 N2 Cu5 124.6(4) . .
C17 N3 C13 117.5(5) . .
C17 N3 Cu11 119.3(4) . .
C13 N3 Cu11 123.2(4) . .
C23 N4 C19 116.6(5) . .
C23 N4 Cu10 124.4(4) . .
C19 N4 Cu10 118.9(4) . .
C29 N5 C25 117.5(5) . .
C29 N5 Cu3 122.9(4) . 4_575
C25 N5 Cu3 119.6(4) . 4_575
C35 N6 C31 116.5(5) . .
C35 N6 Cu9 120.8(4) . .
C31 N6 Cu9 122.3(4) . .
C37 N7 C41 116.9(5) . .
C37 N7 Cu6 122.2(4) . .
C41 N7 Cu6 120.8(4) . .
C47 N8 C43 117.7(5) . .
C47 N8 Cu2 120.4(4) . 2_656
C43 N8 Cu2 121.8(4) . 2_656
C49 N9 C53 117.1(6) . .
C49 N9 Cu7 122.8(4) . 3_676
C53 N9 Cu7 120.0(5) . 3_676
C55 N10 C57 121.3(9) . .
C55 N10 C56 119.9(7) . .
C57 N10 C56 118.5(8) . .
C58 N11 C60 123.7(9) . .
C58 N11 C59 119.2(8) . .
C60 N11 C59 117.1(8) . .
C67 N12 C68 126.1(7) . .
C67 N12 C69 114.4(7) . .
C68 N12 C69 119.5(7) . .
C70 N13 C71 113.5(9) . .
C70 N13 C72 121.8(9) . .
C71 N13 C72 124.5(8) . .
N1 C1 C2 123.1(5) . .
N1 C1 H1A 118.4 . .
C2 C1 H1A 118.4 . .
C1 C2 C3 119.0(5) . .
C1 C2 H2A 120.5 . .
C3 C2 H2A 120.5 . .
C2 C3 C4 118.4(5) . .
C2 C3 C6 120.4(5) . .
C4 C3 C6 121.1(5) . .
C5 C4 C3 119.2(5) . .
C5 C4 H4A 120.4 . .
C3 C4 H4A 120.4 . .
N1 C5 C4 122.9(5) . .
N1 C5 H5A 118.6 . .
C4 C5 H5A 118.6 . .
O17 C6 O18 125.6(5) . .
O17 C6 C3 117.8(5) . .
O18 C6 C3 116.6(5) . .
N2 C7 C8 122.9(5) . .
N2 C7 H7A 118.6 . .
C8 C7 H7A 118.6 . .
C7 C8 C9 118.9(5) . .
C7 C8 H8A 120.5 . .
C9 C8 H8A 120.5 . .
C10 C9 C8 118.2(5) . .
C10 C9 C12 120.1(5) . .
C8 C9 C12 121.7(5) . .
C11 C10 C9 119.2(5) . .
C11 C10 H10A 120.4 . .
C9 C10 H10A 120.4 . .
N2 C11 C10 123.2(5) . .
N2 C11 H11A 118.4 . .
C10 C11 H11A 118.4 . .
O10 C12 O9 125.5(5) . .
O10 C12 C9 118.0(5) . .
O9 C12 C9 116.5(5) . .
N3 C13 C14 123.2(5) . .
N3 C13 H13A 118.4 . .
C14 C13 H13A 118.4 . .
C13 C14 C15 118.9(5) . .
C13 C14 H14A 120.6 . .
C15 C14 H14A 120.6 . .
C14 C15 C16 118.1(5) . .
C14 C15 C18 120.7(5) . .
C16 C15 C18 121.1(5) . .
C17 C16 C15 119.2(5) . .
C17 C16 H16A 120.4 . .
C15 C16 H16A 120.4 . .
N3 C17 C16 123.0(5) . .
N3 C17 H17A 118.5 . .
C16 C17 H17A 118.5 . .
O16 C18 O15 126.6(5) . .
O16 C18 C15 117.6(5) . .
O15 C18 C15 115.7(5) . .
N4 C19 C20 123.5(5) . .
N4 C19 H19A 118.2 . .
C20 C19 H19A 118.2 . .
C21 C20 C19 119.0(5) . .
C21 C20 H20A 120.5 . .
C19 C20 H20A 120.5 . .
C20 C21 C22 118.2(5) . .
C20 C21 C24 121.2(5) . .
C22 C21 C24 120.6(5) . .
C23 C22 C21 119.1(5) . .
C23 C22 H22A 120.5 . .
C21 C22 H22A 120.5 . .
N4 C23 C22 123.5(5) . .
N4 C23 H23A 118.3 . .
C22 C23 H23A 118.3 . .
O14 C24 O13 123.7(6) . .
O14 C24 C21 118.9(5) . .
O13 C24 C21 117.3(5) . .
N5 C25 C26 122.3(6) . .
N5 C25 H25A 118.8 . .
C26 C25 H25A 118.8 . .
C25 C26 C27 119.0(6) . .
C25 C26 H26A 120.5 . .
C27 C26 H26A 120.5 . .
C28 C27 C26 118.5(5) . .
C28 C27 C30 122.0(5) . .
C26 C27 C30 119.4(5) . .
C27 C28 C29 118.8(5) . .
C27 C28 H28A 120.6 . .
C29 C28 H28A 120.6 . .
N5 C29 C28 123.3(5) . .
N5 C29 H29A 118.4 . .
C28 C29 H29A 118.4 . .
O12 C30 O11 126.4(5) . .
O12 C30 C27 116.3(5) . .
O11 C30 C27 117.2(5) . .
N6 C31 C32 124.1(6) . .
N6 C31 H31A 117.9 . .
C32 C31 H31A 117.9 . .
C31 C32 C33 118.7(6) . .
C31 C32 H32A 120.6 . .
C33 C32 H32A 120.6 . .
C34 C33 C32 118.2(5) . .
C34 C33 C36 121.8(5) . .
C32 C33 C36 120.0(5) . .
C33 C34 C35 119.5(5) . .
C33 C34 H34A 120.3 . .
C35 C34 H34A 120.3 . .
N6 C35 C34 122.8(6) . .
N6 C35 H35A 118.6 . .
C34 C35 H35A 118.6 . .
O8 C36 O7 122.4(5) . .
O8 C36 C33 117.9(5) . .
O7 C36 C33 119.7(5) . .
O8 C36 Pr2 54.0(3) . .
O7 C36 Pr2 68.5(3) . .
C33 C36 Pr2 170.5(4) . .
N7 C37 C38 123.6(5) . .
N7 C37 H37A 118.2 . .
C38 C37 H37A 118.2 . .
C39 C38 C37 118.6(5) . .
C39 C38 H38A 120.7 . .
C37 C38 H38A 120.7 . .
C38 C39 C40 118.4(5) . .
C38 C39 C42 121.8(5) . .
C40 C39 C42 119.9(5) . .
C41 C40 C39 119.0(6) . .
C41 C40 H40A 120.5 . .
C39 C40 H40A 120.5 . .
N7 C41 C40 123.3(6) . .
N7 C41 H41A 118.3 . .
C40 C41 H41A 118.3 . .
O6 C42 O5 122.3(5) . .
O6 C42 C39 119.0(5) . .
O5 C42 C39 118.8(5) . .
O6 C42 Pr1 56.6(3) . .
O5 C42 Pr1 65.6(3) . .
C39 C42 Pr1 175.6(4) . .
N8 C43 C44 123.0(6) . .
N8 C43 H43A 118.5 . .
C44 C43 H43A 118.5 . .
C43 C44 C45 118.3(6) . .
C43 C44 H44A 120.8 . .
C45 C44 H44A 120.8 . .
C46 C45 C44 119.1(5) . .
C46 C45 C48 122.0(5) . .
C44 C45 C48 118.8(5) . .
C45 C46 C47 119.1(5) . .
C45 C46 H46A 120.5 . .
C47 C46 H46A 120.5 . .
N8 C47 C46 122.7(5) . .
N8 C47 H47A 118.6 . .
C46 C47 H47A 118.6 . .
O3 C48 O4 123.1(5) . .
O3 C48 C45 117.8(5) . .
O4 C48 C45 119.1(5) . .
O3 C48 Pr1 55.1(3) . .
O4 C48 Pr1 68.0(3) . .
C45 C48 Pr1 172.0(4) . .
N9 C49 C50 123.3(6) . .
N9 C49 H49A 118.3 . .
C50 C49 H49A 118.3 . .
C51 C50 C49 120.2(6) . .
C51 C50 H50A 119.9 . .
C49 C50 H50A 119.9 . .
C50 C51 C52 117.1(6) . .
C50 C51 C54 121.8(5) . .
C52 C51 C54 120.9(6) . .
C53 C52 C51 119.7(7) . .
C53 C52 H52A 120.1 . .
C51 C52 H52A 120.1 . .
N9 C53 C52 122.4(7) . .
N9 C53 H53A 118.8 . .
C52 C53 H53A 118.8 . .
O1 C54 O2 126.1(5) . .
O1 C54 C51 118.2(5) . .
O2 C54 C51 115.7(5) . .
O21 C55 N10 125.6(8) . .
O21 C55 H55A 117.2 . .
N10 C55 H55A 117.2 . .
N10 C56 H56A 109.5 . .
N10 C56 H56B 109.5 . .
H56A C56 H56B 109.5 . .
N10 C56 H56C 109.5 . .
H56A C56 H56C 109.5 . .
H56B C56 H56C 109.5 . .
N10 C57 H57A 109.5 . .
N10 C57 H57B 109.5 . .
H57A C57 H57B 109.5 . .
N10 C57 H57C 109.5 . .
H57A C57 H57C 109.5 . .
H57B C57 H57C 109.5 . .
O22 C58 N11 129.7(9) . .
N11 C59 H59A 109.5 . .
N11 C59 H59B 109.5 . .
H59A C59 H59B 109.5 . .
N11 C59 H59C 109.5 . .
H59A C59 H59C 109.5 . .
H59B C59 H59C 109.5 . .
N11 C60 H60A 109.5 . .
N11 C60 H60B 109.5 . .
H60A C60 H60B 109.5 . .
N11 C60 H60C 109.5 . .
H60A C60 H60C 109.5 . .
H60B C60 H60C 109.5 . .
O19 C67 N12 120.8(9) . .
O19 C67 H67A 119.6 . .
N12 C67 H67A 119.6 . .
N12 C68 H68A 109.5 . .
N12 C68 H68B 109.5 . .
H68A C68 H68B 109.5 . .
N12 C68 H68C 109.5 . .
H68A C68 H68C 109.5 . .
H68B C68 H68C 109.5 . .
N12 C69 H69A 109.5 . .
N12 C69 H69B 109.5 . .
H69A C69 H69B 109.5 . .
N12 C69 H69C 109.5 . .
H69A C69 H69C 109.5 . .
H69B C69 H69C 109.5 . .
O20 C70 N13 124.8(11) . .
O20 C70 H70A 117.6 . .
N13 C70 H70A 117.6 . .
N13 C71 H71A 109.5 . .
N13 C71 H71B 109.5 . .
H71A C71 H71B 109.5 . .
N13 C71 H71C 109.5 . .
H71A C71 H71C 109.5 . .
H71B C71 H71C 109.5 . .
N13 C72 H72A 109.5 . .
N13 C72 H72B 109.5 . .
H72A C72 H72B 109.5 . .
N13 C72 H72C 109.5 . .
H72A C72 H72C 109.5 . .
H72B C72 H72C 109.5 . .
C64 N14 C65 119.3(6) . .
C64 N14 C66 122.2(6) . .
C65 N14 C66 118.1(7) . .
O23 C64 N14 124.1(7) . .
O23 C64 H64A 118.0 . .
N14 C64 H64A 118.0 . .
N14 C65 H65A 109.5 . .
N14 C65 H65B 109.5 . .
H65A C65 H65B 109.5 . .
N14 C65 H65C 109.5 . .
H65A C65 H65C 109.5 . .
H65B C65 H65C 109.5 . .
N14 C66 H66A 109.5 . .
N14 C66 H66B 109.5 . .
H66A C66 H66B 109.5 . .
N14 C66 H66C 109.5 . .
H66A C66 H66C 109.5 . .
H66B C66 H66C 109.5 . .

loop_
_geom_bond_atom_site_label_1
_geom_bond_atom_site_label_2
_geom_bond_distance
_geom_bond_site_symmetry_2
Pr3 O18 2.359(4) 3_566
Pr3 O12 2.414(4) .
Pr3 O17 2.419(4) .
Pr3 O14 2.444(4) .
Pr3 O16 2.471(4) .
Pr3 O21 2.472(4) .
Pr3 O10 2.484(4) .
Pr3 O22 2.549(4) .
Pr2 O9 2.348(4) .
Pr2 O15 2.408(4) .
Pr2 O11 2.425(4) .
Pr2 O20 2.444(7) .
Pr2 O13 2.467(4) .
Pr2 O8 2.499(4) .
Pr2 O5 2.560(4) .
Pr2 O7 2.815(4) .
Pr2 C36 3.019(6) .
Pr1 O2 2.406(4) 3_576
Pr1 O19 2.426(6) .
Pr1 O1 2.432(4) .
Pr1 O4 2.449(4) 3_576
Pr1 O7 2.500(4) .
Pr1 O6 2.502(4) .
Pr1 O3 2.509(4) .
Pr1 O5 2.696(4) .
Pr1 O4 2.787(4) .
Pr1 C42 2.959(5) .
Pr1 C48 3.002(6) .
Pr1 Pr1 4.1251(6) 3_576
I5 Cu3 2.5910(8) .
I5 Cu2 2.7027(8) .
I5 Cu1 2.7031(8) .
I6 Cu2 2.6916(8) .
I6 Cu12 2.6935(8) .
I6 Cu1 2.7007(8) .
I6 Cu4 2.7340(8) .
I7 Cu4 2.6655(8) .
I7 Cu2 2.7171(8) .
I7 Cu3 2.7619(9) .
I8 Cu4 2.6146(8) .
I8 Cu3 2.6752(9) .
I8 Cu1 2.7289(8) .
I9 Cu4 2.6341(8) .
I9 Cu6 2.6820(8) 4_676
I9 Cu5 2.7114(8) .
I9 Cu8 2.7219(8) .
I10 Cu5 2.6278(8) .
I10 Cu7 2.6293(8) .
I10 Cu6 2.7705(8) 4_676
I11 Cu8 2.6102(8) 4_475
I11 Cu6 2.6790(8) .
I11 Cu7 2.6868(9) 4_475
I12 Cu8 2.6125(8) .
I12 Cu7 2.7529(9) .
I12 Cu5 2.7720(8) .
I13 Cu9 2.6665(8) .
I13 Cu8 2.6862(8) .
I13 Cu10 2.7133(8) 4_676
I13 Cu12 2.7254(8) 2_656
I14 Cu11 2.6308(8) 2_556
I14 Cu10 2.6693(8) 4_676
I14 Cu9 2.7168(8) .
I15 Cu12 2.6280(8) 3_566
I15 Cu10 2.7241(8) .
I15 Cu11 2.7405(8) 3_466
I16 Cu12 2.6236(8) 2_656
I16 Cu11 2.6772(8) 2_556
I16 Cu9 2.7104(8) .
Cu1 N1 2.007(5) .
Cu1 Cu2 2.5544(10) .
Cu1 Cu3 2.5887(10) .
Cu1 Cu4 2.7965(10) .
Cu2 N8 2.012(5) 2_646
Cu2 Cu3 2.6503(10) .
Cu2 Cu4 2.6766(10) .
Cu3 N5 2.001(5) 4_576
Cu3 Cu4 2.5641(10) .
Cu5 N2 2.009(5) .
Cu5 Cu6 2.5675(10) 4_676
Cu5 Cu7 2.6132(10) .
Cu5 Cu8 2.7625(10) .
Cu6 N7 2.018(5) .
Cu6 Cu5 2.5675(10) 4_475
Cu6 Cu7 2.6437(10) 4_475
Cu6 I9 2.6820(8) 4_475
Cu6 I10 2.7705(8) 4_475
Cu6 Cu8 2.8829(10) 4_475
Cu7 N9 2.007(5) 3_676
Cu7 Cu8 2.6042(10) .
Cu7 Cu6 2.6437(10) 4_676
Cu7 I11 2.6868(9) 4_676
Cu8 I11 2.6102(8) 4_676
Cu8 Cu6 2.8829(10) 4_676
Cu9 N6 2.027(5) .
Cu9 Cu10 2.6053(10) 4_676
Cu9 Cu12 2.7566(10) 2_656
Cu9 Cu11 2.7780(10) 2_556
Cu10 N4 2.025(5) .
Cu10 Cu9 2.6053(10) 4_475
Cu10 I14 2.6693(8) 4_475
Cu10 I13 2.7133(8) 4_475
Cu10 Cu12 2.7571(10) 3_566
Cu10 Cu11 2.8235(10) 3_466
Cu11 N3 2.046(5) .
Cu11 I14 2.6308(8) 2_546
Cu11 Cu12 2.6497(10) 1_455
Cu11 I16 2.6772(8) 2_546
Cu11 I15 2.7405(8) 3_466
Cu11 Cu9 2.7780(10) 2_546
Cu11 Cu10 2.8235(10) 3_466
Cu12 I16 2.6236(8) 2_646
Cu12 I15 2.6280(8) 3_566
Cu12 Cu11 2.6497(10) 1_655
Cu12 I13 2.7254(8) 2_646
Cu12 Cu9 2.7566(10) 2_646
Cu12 Cu10 2.7571(10) 3_566
O17 C6 1.251(7) .
O18 C6 1.256(7) .
O18 Pr3 2.359(4) 3_566
O10 C12 1.236(7) .
O9 C12 1.263(7) .
O16 C18 1.247(7) .
O15 C18 1.262(7) .
O14 C24 1.244(7) .
O13 C24 1.245(7) .
O12 C30 1.237(7) .
O11 C30 1.259(7) .
O8 C36 1.246(7) .
O7 C36 1.272(7) .
O5 C42 1.281(7) .
O6 C42 1.240(7) .
O3 C48 1.236(7) .
O4 C48 1.261(7) .
O4 Pr1 2.449(4) 3_576
O2 C54 1.263(7) .
O2 Pr1 2.406(4) 3_576
O1 C54 1.243(7) .
O21 C55 1.220(8) .
O22 C58 1.212(9) .
O20 C70 1.238(12) .
O19 C67 1.226(10) .
N1 C1 1.341(7) .
N1 C5 1.350(7) .
N2 C11 1.334(8) .
N2 C7 1.348(7) .
N3 C17 1.338(8) .
N3 C13 1.339(8) .
N4 C23 1.340(7) .
N4 C19 1.346(7) .
N5 C29 1.324(8) .
N5 C25 1.345(8) .
N5 Cu3 2.001(5) 4_575
N6 C35 1.345(7) .
N6 C31 1.346(8) .
N7 C37 1.329(7) .
N7 C41 1.346(8) .
N8 C47 1.334(7) .
N8 C43 1.344(8) .
N8 Cu2 2.012(5) 2_656
N9 C49 1.309(8) .
N9 C53 1.346(10) .
N9 Cu7 2.007(5) 3_676
N10 C55 1.327(10) .
N10 C57 1.430(11) .
N10 C56 1.454(13) .
N11 C58 1.291(10) .
N11 C60 1.443(11) .
N11 C59 1.500(13) .
N12 C67 1.348(11) .
N12 C68 1.375(8) .
N12 C69 1.431(7) .
N13 C70 1.381(8) .
N13 C71 1.389(8) .
N13 C72 1.411(8) .
C1 C2 1.381(8) .
C1 H1A 0.9500 .
C2 C3 1.384(8) .
C2 H2A 0.9500 .
C3 C4 1.385(8) .
C3 C6 1.512(7) .
C4 C5 1.375(8) .
C4 H4A 0.9500 .
C5 H5A 0.9500 .
C7 C8 1.381(8) .
C7 H7A 0.9500 .
C8 C9 1.390(8) .
C8 H8A 0.9500 .
C9 C10 1.382(8) .
C9 C12 1.507(7) .
C10 C11 1.379(8) .
C10 H10A 0.9500 .
C11 H11A 0.9500 .
C13 C14 1.385(8) .
C13 H13A 0.9500 .
C14 C15 1.386(8) .
C14 H14A 0.9500 .
C15 C16 1.387(8) .
C15 C18 1.515(8) .
C16 C17 1.382(8) .
C16 H16A 0.9500 .
C17 H17A 0.9500 .
C19 C20 1.382(8) .
C19 H19A 0.9500 .
C20 C21 1.379(8) .
C20 H20A 0.9500 .
C21 C22 1.388(8) .
C21 C24 1.520(8) .
C22 C23 1.381(8) .
C22 H22A 0.9500 .
C23 H23A 0.9500 .
C25 C26 1.375(9) .
C25 H25A 0.9500 .
C26 C27 1.378(9) .
C26 H26A 0.9500 .
C27 C28 1.369(8) .
C27 C30 1.514(8) .
C28 C29 1.376(8) .
C28 H28A 0.9500 .
C29 H29A 0.9500 .
C31 C32 1.372(9) .
C31 H31A 0.9500 .
C32 C33 1.389(8) .
C32 H32A 0.9500 .
C33 C34 1.376(8) .
C33 C36 1.512(8) .
C34 C35 1.389(8) .
C34 H34A 0.9500 .
C35 H35A 0.9500 .
C37 C38 1.384(8) .
C37 H37A 0.9500 .
C38 C39 1.380(8) .
C38 H38A 0.9500 .
C39 C40 1.382(8) .
C39 C42 1.508(7) .
C40 C41 1.371(8) .
C40 H40A 0.9500 .
C41 H41A 0.9500 .
C43 C44 1.378(8) .
C43 H43A 0.9500 .
C44 C45 1.390(8) .
C44 H44A 0.9500 .
C45 C46 1.365(8) .
C45 C48 1.507(8) .
C46 C47 1.386(8) .
C46 H46A 0.9500 .
C47 H47A 0.9500 .
C49 C50 1.374(8) .
C49 H49A 0.9500 .
C50 C51 1.361(8) .
C50 H50A 0.9500 .
C51 C52 1.377(10) .
C51 C54 1.504(8) .
C52 C53 1.375(11) .
C52 H52A 0.9500 .
C53 H53A 0.9500 .
C55 H55A 0.9500 .
C56 H56A 0.9800 .
C56 H56B 0.9800 .
C56 H56C 0.9800 .
C57 H57A 0.9800 .
C57 H57B 0.9800 .
C57 H57C 0.9800 .
C59 H59A 0.9800 .
C59 H59B 0.9800 .
C59 H59C 0.9800 .
C60 H60A 0.9800 .
C60 H60B 0.9800 .
C60 H60C 0.9800 .
C67 H67A 0.9500 .
C68 H68A 0.9800 .
C68 H68B 0.9800 .
C68 H68C 0.9800 .
C69 H69A 0.9800 .
C69 H69B 0.9800 .
C69 H69C 0.9800 .
C70 H70A 0.9500 .
C71 H71A 0.9800 .
C71 H71B 0.9800 .
C71 H71C 0.9800 .
C72 H72A 0.9800 .
C72 H72B 0.9800 .
C72 H72C 0.9800 .
O23 C64 1.213(6) .
N14 C64 1.362(7) .
N14 C65 1.428(10) .
N14 C66 1.436(9) .
C64 H64A 0.9500 .
C65 H65A 0.9800 .
C65 H65B 0.9800 .
C65 H65C 0.9800 .
C66 H66A 0.9800 .
C66 H66B 0.9800 .
C66 H66C 0.9800 .

loop_
_geom_torsion_atom_site_label_1
_geom_torsion_atom_site_label_2
_geom_torsion_atom_site_label_3
_geom_torsion_atom_site_label_4
_geom_torsion
_geom_torsion_site_symmetry_1
_geom_torsion_site_symmetry_4
Cu2 I6 Cu1 N1 -142.46(15) . .
Cu12 I6 Cu1 N1 -41.84(15) . .
Cu4 I6 Cu1 N1 147.72(15) . .
Cu12 I6 Cu1 Cu2 100.61(3) . .
Cu4 I6 Cu1 Cu2 -69.82(3) . .
Cu2 I6 Cu1 Cu3 41.14(3) . .
Cu12 I6 Cu1 Cu3 141.76(3) . .
Cu4 I6 Cu1 Cu3 -28.67(3) . .
Cu2 I6 Cu1 I5 -22.90(3) . .
Cu12 I6 Cu1 I5 77.71(3) . .
Cu4 I6 Cu1 I5 -92.72(3) . .
Cu2 I6 Cu1 I8 104.49(3) . .
Cu12 I6 Cu1 I8 -154.89(2) . .
Cu4 I6 Cu1 I8 34.67(2) . .
Cu2 I6 Cu1 Cu4 69.82(3) . .
Cu12 I6 Cu1 Cu4 170.43(3) . .
Cu3 I5 Cu1 N1 -142.95(14) . .
Cu2 I5 Cu1 N1 144.27(14) . .
Cu3 I5 Cu1 Cu2 72.78(3) . .
Cu2 I5 Cu1 Cu3 -72.78(3) . .
Cu3 I5 Cu1 I6 95.63(4) . .
Cu2 I5 Cu1 I6 22.84(3) . .
Cu3 I5 Cu1 I8 -28.27(3) . .
Cu2 I5 Cu1 I8 -101.06(3) . .
Cu3 I5 Cu1 Cu4 31.66(3) . .
Cu2 I5 Cu1 Cu4 -41.12(3) . .
Cu4 I8 Cu1 N1 -150.77(14) . .
Cu3 I8 Cu1 N1 141.58(14) . .
Cu4 I8 Cu1 Cu2 28.63(3) . .
Cu3 I8 Cu1 Cu2 -39.01(3) . .
Cu4 I8 Cu1 Cu3 67.64(3) . .
Cu4 I8 Cu1 I6 -36.07(2) . .
Cu3 I8 Cu1 I6 -103.71(3) . .
Cu4 I8 Cu1 I5 95.37(3) . .
Cu3 I8 Cu1 I5 27.72(3) . .
Cu3 I8 Cu1 Cu4 -67.64(3) . .
N1 Cu1 Cu2 N8 1.9(3) . 2_646
Cu3 Cu1 Cu2 N8 144.6(2) . 2_646
I6 Cu1 Cu2 N8 -80.2(2) . 2_646
I5 Cu1 Cu2 N8 77.2(2) . 2_646
I8 Cu1 Cu2 N8 -177.2(2) . 2_646
Cu4 Cu1 Cu2 N8 -149.7(2) . 2_646
N1 Cu1 Cu2 Cu3 -142.7(2) . .
I6 Cu1 Cu2 Cu3 135.28(3) . .
I5 Cu1 Cu2 Cu3 -67.36(2) . .
I8 Cu1 Cu2 Cu3 38.26(3) . .
Cu4 Cu1 Cu2 Cu3 65.78(3) . .
N1 Cu1 Cu2 Cu4 151.5(2) . .
Cu3 Cu1 Cu2 Cu4 -65.78(3) . .
I6 Cu1 Cu2 Cu4 69.49(2) . .
I5 Cu1 Cu2 Cu4 -133.15(3) . .
I8 Cu1 Cu2 Cu4 -27.52(3) . .
N1 Cu1 Cu2 I6 82.0(2) . .
Cu3 Cu1 Cu2 I6 -135.28(3) . .
I5 Cu1 Cu2 I6 157.36(3) . .
I8 Cu1 Cu2 I6 -97.02(3) . .
Cu4 Cu1 Cu2 I6 -69.49(2) . .
N1 Cu1 Cu2 I5 -75.3(2) . .
Cu3 Cu1 Cu2 I5 67.36(2) . .
I6 Cu1 Cu2 I5 -157.36(3) . .
I8 Cu1 Cu2 I5 105.63(3) . .
Cu4 Cu1 Cu2 I5 133.15(3) . .
N1 Cu1 Cu2 I7 -174.2(2) . .
Cu3 Cu1 Cu2 I7 -31.53(3) . .
I6 Cu1 Cu2 I7 103.75(3) . .
I5 Cu1 Cu2 I7 -98.89(3) . .
I8 Cu1 Cu2 I7 6.74(4) . .
Cu4 Cu1 Cu2 I7 34.26(3) . .
Cu12 I6 Cu2 N8 40.69(15) . 2_646
Cu1 I6 Cu2 N8 141.12(15) . 2_646
Cu4 I6 Cu2 N8 -144.07(15) . 2_646
Cu12 I6 Cu2 Cu1 -100.43(3) . .
Cu4 I6 Cu2 Cu1 74.81(3) . .
Cu12 I6 Cu2 Cu3 -139.99(3) . .
Cu1 I6 Cu2 Cu3 -39.56(3) . .
Cu4 I6 Cu2 Cu3 35.26(3) . .
Cu12 I6 Cu2 Cu4 -175.24(3) . .
Cu1 I6 Cu2 Cu4 -74.81(3) . .
Cu12 I6 Cu2 I5 -77.44(3) . .
Cu1 I6 Cu2 I5 22.99(3) . .
Cu4 I6 Cu2 I5 97.80(3) . .
Cu12 I6 Cu2 I7 153.79(3) . .
Cu1 I6 Cu2 I7 -105.78(3) . .
Cu4 I6 Cu2 I7 -30.96(3) . .
Cu3 I5 Cu2 N8 148.02(15) . 2_646
Cu1 I5 Cu2 N8 -141.93(15) . 2_646
Cu3 I5 Cu2 Cu1 -70.06(3) . .
Cu1 I5 Cu2 Cu3 70.06(3) . .
Cu3 I5 Cu2 Cu4 -25.54(3) . .
Cu1 I5 Cu2 Cu4 44.52(3) . .
Cu3 I5 Cu2 I6 -93.07(3) . .
Cu1 I5 Cu2 I6 -23.01(3) . .
Cu3 I5 Cu2 I7 37.52(3) . .
Cu1 I5 Cu2 I7 107.58(3) . .
Cu4 I7 Cu2 N8 146.18(15) . 2_646
Cu3 I7 Cu2 N8 -146.79(15) . 2_646
Cu4 I7 Cu2 Cu1 -36.28(3) . .
Cu3 I7 Cu2 Cu1 30.75(3) . .
Cu4 I7 Cu2 Cu3 -67.03(3) . .
Cu3 I7 Cu2 Cu4 67.03(3) . .
Cu4 I7 Cu2 I6 31.66(3) . .
Cu3 I7 Cu2 I6 98.69(3) . .
Cu4 I7 Cu2 I5 -102.81(3) . .
Cu3 I7 Cu2 I5 -35.78(3) . .
N1 Cu1 Cu3 N5 -19.7(4) . 4_576
Cu2 Cu1 Cu3 N5 -164.4(3) . 4_576
I6 Cu1 Cu3 N5 154.7(3) . 4_576
I5 Cu1 Cu3 N5 -92.0(3) . 4_576
I8 Cu1 Cu3 N5 57.8(3) . 4_576
Cu4 Cu1 Cu3 N5 125.0(3) . 4_576
N1 Cu1 Cu3 Cu4 -144.7(2) . .
Cu2 Cu1 Cu3 Cu4 70.60(3) . .
I6 Cu1 Cu3 Cu4 29.68(3) . .
I5 Cu1 Cu3 Cu4 142.98(3) . .
I8 Cu1 Cu3 Cu4 -67.26(2) . .
N1 Cu1 Cu3 I5 72.3(2) . .
Cu2 Cu1 Cu3 I5 -72.38(3) . .
I6 Cu1 Cu3 I5 -113.29(3) . .
I8 Cu1 Cu3 I5 149.76(3) . .
Cu4 Cu1 Cu3 I5 -142.98(3) . .
N1 Cu1 Cu3 Cu2 144.7(2) . .
I6 Cu1 Cu3 Cu2 -40.92(3) . .
I5 Cu1 Cu3 Cu2 72.38(3) . .
I8 Cu1 Cu3 Cu2 -137.86(3) . .
Cu4 Cu1 Cu3 Cu2 -70.60(3) . .
N1 Cu1 Cu3 I8 -77.5(2) . .
Cu2 Cu1 Cu3 I8 137.86(3) . .
I6 Cu1 Cu3 I8 96.94(3) . .
I5 Cu1 Cu3 I8 -149.76(3) . .
Cu4 Cu1 Cu3 I8 67.26(2) . .
N1 Cu1 Cu3 I7 175.0(2) . .
Cu2 Cu1 Cu3 I7 30.33(3) . .
I6 Cu1 Cu3 I7 -10.58(4) . .
I5 Cu1 Cu3 I7 102.71(3) . .
I8 Cu1 Cu3 I7 -107.53(3) . .
Cu4 Cu1 Cu3 I7 -40.27(3) . .
Cu2 I5 Cu3 N5 -148.94(19) . 4_576
Cu1 I5 Cu3 N5 144.38(19) . 4_576
Cu2 I5 Cu3 Cu4 28.46(3) . .
Cu1 I5 Cu3 Cu4 -38.21(3) . .
Cu2 I5 Cu3 Cu1 66.67(3) . .
Cu1 I5 Cu3 Cu2 -66.67(3) . .
Cu2 I5 Cu3 I8 97.07(3) . .
Cu1 I5 Cu3 I8 30.40(3) . .
Cu2 I5 Cu3 I7 -37.33(3) . .
Cu1 I5 Cu3 I7 -104.00(3) . .
N8 Cu2 Cu3 N5 21.7(4) 2_646 4_576
Cu1 Cu2 Cu3 N5 162.3(3) . 4_576
Cu4 Cu2 Cu3 N5 -120.2(3) . 4_576
I6 Cu2 Cu3 N5 -157.1(3) . 4_576
I5 Cu2 Cu3 N5 88.4(3) . 4_576
I7 Cu2 Cu3 N5 -50.6(3) . 4_576
N8 Cu2 Cu3 Cu4 142.0(3) 2_646 .
Cu1 Cu2 Cu3 Cu4 -77.48(3) . .
I6 Cu2 Cu3 Cu4 -36.85(3) . .
I5 Cu2 Cu3 Cu4 -151.31(3) . .
I7 Cu2 Cu3 Cu4 69.64(3) . .
N8 Cu2 Cu3 Cu1 -140.5(3) 2_646 .
Cu4 Cu2 Cu3 Cu1 77.48(3) . .
I6 Cu2 Cu3 Cu1 40.64(3) . .
I5 Cu2 Cu3 Cu1 -73.82(3) . .
I7 Cu2 Cu3 Cu1 147.12(3) . .
N8 Cu2 Cu3 I5 -66.7(3) 2_646 .
Cu1 Cu2 Cu3 I5 73.82(3) . .
Cu4 Cu2 Cu3 I5 151.31(3) . .
I6 Cu2 Cu3 I5 114.46(3) . .
I7 Cu2 Cu3 I5 -139.05(3) . .
N8 Cu2 Cu3 I8 -179.4(2) 2_646 .
Cu1 Cu2 Cu3 I8 -38.83(3) . .
Cu4 Cu2 Cu3 I8 38.65(3) . .
I6 Cu2 Cu3 I8 1.81(4) . .
I5 Cu2 Cu3 I8 -112.65(3) . .
I7 Cu2 Cu3 I8 108.29(3) . .
N8 Cu2 Cu3 I7 72.4(3) 2_646 .
Cu1 Cu2 Cu3 I7 -147.12(3) . .
Cu4 Cu2 Cu3 I7 -69.64(2) . .
I6 Cu2 Cu3 I7 -106.48(3) . .
I5 Cu2 Cu3 I7 139.05(3) . .
Cu4 I8 Cu3 N5 130.58(16) . 4_576
Cu1 I8 Cu3 N5 -152.87(16) . 4_576
Cu1 I8 Cu3 Cu4 76.54(3) . .
Cu4 I8 Cu3 Cu1 -76.54(3) . .
Cu4 I8 Cu3 I5 -107.09(4) . .
Cu1 I8 Cu3 I5 -30.55(3) . .
Cu4 I8 Cu3 Cu2 -39.52(3) . .
Cu1 I8 Cu3 Cu2 37.02(3) . .
Cu4 I8 Cu3 I7 25.45(3) . .
Cu1 I8 Cu3 I7 101.99(3) . .
Cu4 I7 Cu3 N5 -129.18(16) . 4_576
Cu2 I7 Cu3 N5 158.21(16) . 4_576
Cu2 I7 Cu3 Cu4 -72.60(3) . .
Cu4 I7 Cu3 Cu1 42.91(3) . .
Cu2 I7 Cu3 Cu1 -29.69(3) . .
Cu4 I7 Cu3 I5 110.72(3) . .
Cu2 I7 Cu3 I5 38.12(3) . .
Cu4 I7 Cu3 Cu2 72.60(3) . .
Cu4 I7 Cu3 I8 -25.42(3) . .
Cu2 I7 Cu3 I8 -98.03(3) . .
N5 Cu3 Cu4 I8 -74.9(2) 4_576 .
Cu1 Cu3 Cu4 I8 71.02(3) . .
I5 Cu3 Cu4 I8 108.19(4) . .
Cu2 Cu3 Cu4 I8 136.74(3) . .
I7 Cu3 Cu4 I8 -153.15(3) . .
N5 Cu3 Cu4 I9 -1.4(2) 4_576 .
Cu1 Cu3 Cu4 I9 144.53(6) . .
I5 Cu3 Cu4 I9 -178.30(5) . .
Cu2 Cu3 Cu4 I9 -149.75(7) . .
I8 Cu3 Cu4 I9 73.51(6) . .
I7 Cu3 Cu4 I9 -79.64(6) . .
N5 Cu3 Cu4 I7 78.3(2) 4_576 .
Cu1 Cu3 Cu4 I7 -135.83(3) . .
I5 Cu3 Cu4 I7 -98.66(4) . .
Cu2 Cu3 Cu4 I7 -70.11(3) . .
I8 Cu3 Cu4 I7 153.15(3) . .
N5 Cu3 Cu4 Cu2 148.4(2) 4_576 .
Cu1 Cu3 Cu4 Cu2 -65.72(3) . .
I5 Cu3 Cu4 Cu2 -28.55(3) . .
I8 Cu3 Cu4 Cu2 -136.74(3) . .
I7 Cu3 Cu4 Cu2 70.11(3) . .
N5 Cu3 Cu4 I6 -175.1(2) 4_576 .
Cu1 Cu3 Cu4 I6 -29.23(3) . .
I5 Cu3 Cu4 I6 7.93(5) . .
Cu2 Cu3 Cu4 I6 36.49(3) . .
I8 Cu3 Cu4 I6 -100.25(3) . .
I7 Cu3 Cu4 I6 106.60(3) . .
N5 Cu3 Cu4 Cu1 -145.9(2) 4_576 .
I5 Cu3 Cu4 Cu1 37.16(3) . .
Cu2 Cu3 Cu4 Cu1 65.72(3) . .
I8 Cu3 Cu4 Cu1 -71.02(3) . .
I7 Cu3 Cu4 Cu1 135.83(3) . .
Cu1 I8 Cu4 Cu3 -66.53(3) . .
Cu3 I8 Cu4 I9 -146.47(3) . .
Cu1 I8 Cu4 I9 147.00(3) . .
Cu3 I8 Cu4 I7 -27.90(3) . .
Cu1 I8 Cu4 I7 -94.43(3) . .
Cu3 I8 Cu4 Cu2 39.35(3) . .
Cu1 I8 Cu4 Cu2 -27.18(3) . .
Cu3 I8 Cu4 I6 102.57(3) . .
Cu1 I8 Cu4 I6 36.04(2) . .
Cu3 I8 Cu4 Cu1 66.53(3) . .
Cu6 I9 Cu4 Cu3 157.14(6) 4_676 .
Cu5 I9 Cu4 Cu3 -143.46(6) . .
Cu8 I9 Cu4 Cu3 -143.18(9) . .
Cu6 I9 Cu4 I8 -141.79(3) 4_676 .
Cu5 I9 Cu4 I8 -82.39(3) . .
Cu8 I9 Cu4 I8 -82.11(11) . .
Cu6 I9 Cu4 I7 90.50(3) 4_676 .
Cu5 I9 Cu4 I7 149.89(3) . .
Cu8 I9 Cu4 I7 150.17(9) . .
Cu6 I9 Cu4 Cu2 28.44(7) 4_676 .
Cu5 I9 Cu4 Cu2 87.84(6) . .
Cu8 I9 Cu4 Cu2 88.12(12) . .
Cu6 I9 Cu4 I6 -28.97(3) 4_676 .
Cu5 I9 Cu4 I6 30.43(3) . .
Cu8 I9 Cu4 I6 30.71(11) . .
Cu6 I9 Cu4 Cu1 -83.92(6) 4_676 .
Cu5 I9 Cu4 Cu1 -24.53(6) . .
Cu8 I9 Cu4 Cu1 -24.25(14) . .
Cu2 I7 Cu4 Cu3 69.46(3) . .
Cu2 I7 Cu4 I8 96.96(3) . .
Cu3 I7 Cu4 I8 27.49(3) . .
Cu2 I7 Cu4 I9 -145.40(3) . .
Cu3 I7 Cu4 I9 145.14(4) . .
Cu3 I7 Cu4 Cu2 -69.46(3) . .
Cu2 I7 Cu4 I6 -31.18(3) . .
Cu3 I7 Cu4 I6 -100.65(3) . .
Cu2 I7 Cu4 Cu1 31.33(3) . .
Cu3 I7 Cu4 Cu1 -38.14(3) . .
N8 Cu2 Cu4 Cu3 -143.5(2) 2_646 .
Cu1 Cu2 Cu4 Cu3 68.81(3) . .
I6 Cu2 Cu4 Cu3 139.31(3) . .
I5 Cu2 Cu4 Cu3 25.64(3) . .
I7 Cu2 Cu4 Cu3 -74.31(3) . .
N8 Cu2 Cu4 I8 176.5(2) 2_646 .
Cu1 Cu2 Cu4 I8 28.79(3) . .
Cu3 Cu2 Cu4 I8 -40.02(3) . .
I6 Cu2 Cu4 I8 99.29(3) . .
I5 Cu2 Cu4 I8 -14.38(4) . .
I7 Cu2 Cu4 I8 -114.33(3) . .
N8 Cu2 Cu4 I9 6.5(3) 2_646 .
Cu1 Cu2 Cu4 I9 -141.16(6) . .
Cu3 Cu2 Cu4 I9 150.03(6) . .
I6 Cu2 Cu4 I9 -70.67(6) . .
I5 Cu2 Cu4 I9 175.67(5) . .
I7 Cu2 Cu4 I9 75.72(6) . .
N8 Cu2 Cu4 I7 -69.2(2) 2_646 .
Cu1 Cu2 Cu4 I7 143.12(3) . .
Cu3 Cu2 Cu4 I7 74.31(3) . .
I6 Cu2 Cu4 I7 -146.39(3) . .
I5 Cu2 Cu4 I7 99.95(3) . .
N8 Cu2 Cu4 I6 77.2(2) 2_646 .
Cu1 Cu2 Cu4 I6 -70.49(2) . .
Cu3 Cu2 Cu4 I6 -139.31(3) . .
I5 Cu2 Cu4 I6 -113.67(3) . .
I7 Cu2 Cu4 I6 146.39(3) . .
N8 Cu2 Cu4 Cu1 147.7(2) 2_646 .
Cu3 Cu2 Cu4 Cu1 -68.81(3) . .
I6 Cu2 Cu4 Cu1 70.49(2) . .
I5 Cu2 Cu4 Cu1 -43.17(3) . .
I7 Cu2 Cu4 Cu1 -143.12(3) . .
Cu2 I6 Cu4 Cu3 -36.94(3) . .
Cu12 I6 Cu4 Cu3 -16.24(13) . .
Cu1 I6 Cu4 Cu3 28.92(3) . .
Cu2 I6 Cu4 I8 -102.78(3) . .
Cu12 I6 Cu4 I8 -82.08(12) . .
Cu1 I6 Cu4 I8 -36.92(2) . .
Cu2 I6 Cu4 I9 146.66(3) . .
Cu12 I6 Cu4 I9 167.36(10) . .
Cu1 I6 Cu4 I9 -147.48(3) . .
Cu2 I6 Cu4 I7 31.70(3) . .
Cu12 I6 Cu4 I7 52.41(12) . .
Cu1 I6 Cu4 I7 97.56(3) . .
Cu12 I6 Cu4 Cu2 20.71(12) . .
Cu1 I6 Cu4 Cu2 65.86(3) . .
Cu2 I6 Cu4 Cu1 -65.86(3) . .
Cu12 I6 Cu4 Cu1 -45.16(12) . .
N1 Cu1 Cu4 Cu3 137.6(3) . .
Cu2 Cu1 Cu4 Cu3 -74.51(3) . .
I6 Cu1 Cu4 Cu3 -147.17(3) . .
I5 Cu1 Cu4 Cu3 -32.40(3) . .
I8 Cu1 Cu4 Cu3 74.03(3) . .
N1 Cu1 Cu4 I8 63.6(3) . .
Cu2 Cu1 Cu4 I8 -148.54(3) . .
Cu3 Cu1 Cu4 I8 -74.03(3) . .
I6 Cu1 Cu4 I8 138.80(3) . .
I5 Cu1 Cu4 I8 -106.44(3) . .
N1 Cu1 Cu4 I9 -7.0(3) . .
Cu2 Cu1 Cu4 I9 140.87(6) . .
Cu3 Cu1 Cu4 I9 -144.62(6) . .
I6 Cu1 Cu4 I9 68.21(6) . .
I5 Cu1 Cu4 I9 -177.03(5) . .
I8 Cu1 Cu4 I9 -70.59(6) . .
N1 Cu1 Cu4 I7 178.6(3) . .
Cu2 Cu1 Cu4 I7 -33.50(3) . .
Cu3 Cu1 Cu4 I7 41.01(3) . .
I6 Cu1 Cu4 I7 -106.16(3) . .
I5 Cu1 Cu4 I7 8.60(4) . .
I8 Cu1 Cu4 I7 115.04(3) . .
N1 Cu1 Cu4 Cu2 -147.9(3) . .
Cu3 Cu1 Cu4 Cu2 74.51(3) . .
I6 Cu1 Cu4 Cu2 -72.66(3) . .
I5 Cu1 Cu4 Cu2 42.10(3) . .
I8 Cu1 Cu4 Cu2 148.54(3) . .
N1 Cu1 Cu4 I6 -75.2(3) . .
Cu2 Cu1 Cu4 I6 72.66(3) . .
Cu3 Cu1 Cu4 I6 147.17(3) . .
I5 Cu1 Cu4 I6 114.76(3) . .
I8 Cu1 Cu4 I6 -138.80(3) . .
Cu7 I10 Cu5 N2 145.19(15) . .
Cu6 I10 Cu5 N2 -144.60(15) 4_676 .
Cu7 I10 Cu5 Cu6 -70.22(3) . 4_676
Cu6 I10 Cu5 Cu7 70.22(3) 4_676 .
Cu7 I10 Cu5 I9 -92.33(4) . .
Cu6 I10 Cu5 I9 -22.11(3) 4_676 .
Cu7 I10 Cu5 Cu8 -24.93(3) . .
Cu6 I10 Cu5 Cu8 45.29(3) 4_676 .
Cu7 I10 Cu5 I12 36.17(3) . .
Cu6 I10 Cu5 I12 106.39(3) 4_676 .
Cu4 I9 Cu5 N2 43.36(14) . .
Cu6 I9 Cu5 N2 146.58(14) 4_676 .
Cu8 I9 Cu5 N2 -136.56(14) . .
Cu4 I9 Cu5 Cu6 -103.23(3) . 4_676
Cu8 I9 Cu5 Cu6 76.85(3) . 4_676
Cu4 I9 Cu5 Cu7 -145.39(3) . .
Cu6 I9 Cu5 Cu7 -42.16(3) 4_676 .
Cu8 I9 Cu5 Cu7 34.69(3) . .
Cu4 I9 Cu5 I10 -80.38(4) . .
Cu6 I9 Cu5 I10 22.85(3) 4_676 .
Cu8 I9 Cu5 I10 99.70(4) . .
Cu4 I9 Cu5 Cu8 179.92(3) . .
Cu6 I9 Cu5 Cu8 -76.85(3) 4_676 .
Cu4 I9 Cu5 I12 149.90(3) . .
Cu6 I9 Cu5 I12 -106.87(3) 4_676 .
Cu8 I9 Cu5 I12 -30.02(2) . .
Cu8 I12 Cu5 N2 141.50(14) . .
Cu7 I12 Cu5 N2 -149.89(14) . .
Cu8 I12 Cu5 Cu6 -34.19(3) . 4_676
Cu7 I12 Cu5 Cu6 34.43(3) . 4_676
Cu8 I12 Cu5 Cu7 -68.62(3) . .
Cu8 I12 Cu5 I10 -104.31(3) . .
Cu7 I12 Cu5 I10 -35.69(3) . .
Cu8 I12 Cu5 I9 31.24(2) . .
Cu7 I12 Cu5 I9 99.85(3) . .
Cu7 I12 Cu5 Cu8 68.62(3) . .
Cu8 I11 Cu6 N7 152.55(16) 4_475 .
Cu7 I11 Cu6 N7 -140.59(16) 4_475 .
Cu8 I11 Cu6 Cu5 -30.06(3) 4_475 4_475
Cu7 I11 Cu6 Cu5 36.80(3) 4_475 4_475
Cu8 I11 Cu6 Cu7 -66.86(3) 4_475 4_475
Cu8 I11 Cu6 I9 34.90(2) 4_475 4_475
Cu7 I11 Cu6 I9 101.76(3) 4_475 4_475
Cu8 I11 Cu6 I10 -93.44(3) 4_475 4_475
Cu7 I11 Cu6 I10 -26.58(3) 4_475 4_475
Cu7 I11 Cu6 Cu8 66.86(3) 4_475 4_475
N2 Cu5 Cu7 N9 -0.8(4) . 3_676
Cu6 Cu5 Cu7 N9 152.5(3) 4_676 3_676
I10 Cu5 Cu7 N9 77.2(3) . 3_676
I9 Cu5 Cu7 N9 -165.5(3) . 3_676
Cu8 Cu5 Cu7 N9 -130.1(3) . 3_676
I12 Cu5 Cu7 N9 -63.8(3) . 3_676
N2 Cu5 Cu7 Cu8 129.2(3) . .
Cu6 Cu5 Cu7 Cu8 -77.42(3) 4_676 .
I10 Cu5 Cu7 Cu8 -152.71(3) . .
I9 Cu5 Cu7 Cu8 -35.44(3) . .
I12 Cu5 Cu7 Cu8 66.22(2) . .
N2 Cu5 Cu7 I10 -78.1(3) . .
Cu6 Cu5 Cu7 I10 75.29(3) 4_676 .
I9 Cu5 Cu7 I10 117.28(3) . .
Cu8 Cu5 Cu7 I10 152.71(3) . .
I12 Cu5 Cu7 I10 -141.07(3) . .
N2 Cu5 Cu7 Cu6 -153.3(3) . 4_676
I10 Cu5 Cu7 Cu6 -75.29(3) . 4_676
I9 Cu5 Cu7 Cu6 41.98(3) . 4_676
Cu8 Cu5 Cu7 Cu6 77.42(3) . 4_676
I12 Cu5 Cu7 Cu6 143.64(3) . 4_676
N2 Cu5 Cu7 I11 170.2(2) . 4_676
Cu6 Cu5 Cu7 I11 -36.47(3) 4_676 4_676
I10 Cu5 Cu7 I11 -111.76(3) . 4_676
I9 Cu5 Cu7 I11 5.51(4) . 4_676
Cu8 Cu5 Cu7 I11 40.95(3) . 4_676
I12 Cu5 Cu7 I11 107.17(3) . 4_676
N2 Cu5 Cu7 I12 63.0(2) . .
Cu6 Cu5 Cu7 I12 -143.64(3) 4_676 .
I10 Cu5 Cu7 I12 141.07(3) . .
I9 Cu5 Cu7 I12 -101.66(3) . .
Cu8 Cu5 Cu7 I12 -66.22(2) . .
Cu5 I10 Cu7 N9 -148.8(2) . 3_676
Cu6 I10 Cu7 N9 144.0(2) 4_676 3_676
Cu5 I10 Cu7 Cu8 27.89(3) . .
Cu6 I10 Cu7 Cu8 -39.35(3) 4_676 .
Cu6 I10 Cu7 Cu5 -67.23(3) 4_676 .
Cu5 I10 Cu7 Cu6 67.23(3) . 4_676
Cu5 I10 Cu7 I11 95.60(3) . 4_676
Cu6 I10 Cu7 I11 28.37(3) 4_676 4_676
Cu5 I10 Cu7 I12 -36.62(3) . .
Cu6 I10 Cu7 I12 -103.86(3) 4_676 .
Cu8 I12 Cu7 N9 -132.27(16) . 3_676
Cu5 I12 Cu7 N9 152.66(16) . 3_676
Cu5 I12 Cu7 Cu8 -75.07(3) . .
Cu8 I12 Cu7 Cu5 75.07(3) . .
Cu8 I12 Cu7 I10 110.90(3) . .
Cu5 I12 Cu7 I10 35.82(3) . .
Cu8 I12 Cu7 Cu6 42.24(3) . 4_676
Cu5 I12 Cu7 Cu6 -32.83(3) . 4_676
Cu8 I12 Cu7 I11 -23.43(3) . 4_676
Cu5 I12 Cu7 I11 -98.51(3) . 4_676
N9 Cu7 Cu8 I11 -77.8(2) 3_676 4_676
Cu5 Cu7 Cu8 I11 133.28(3) . 4_676
I10 Cu7 Cu8 I11 106.43(4) . 4_676
Cu6 Cu7 Cu8 I11 68.30(3) 4_676 4_676
I12 Cu7 Cu8 I11 -154.74(3) . 4_676
N9 Cu7 Cu8 I12 77.0(2) 3_676 .
Cu5 Cu7 Cu8 I12 -71.98(3) . .
I10 Cu7 Cu8 I12 -98.83(4) . .
Cu6 Cu7 Cu8 I12 -136.96(3) 4_676 .
I11 Cu7 Cu8 I12 154.74(3) 4_676 .
N9 Cu7 Cu8 I13 -3.2(3) 3_676 .
Cu5 Cu7 Cu8 I13 -152.13(8) . .
I10 Cu7 Cu8 I13 -178.98(5) . .
Cu6 Cu7 Cu8 I13 142.88(7) 4_676 .
I11 Cu7 Cu8 I13 74.58(7) 4_676 .
I12 Cu7 Cu8 I13 -80.15(7) . .
N9 Cu7 Cu8 I9 -175.8(2) 3_676 .
Cu5 Cu7 Cu8 I9 35.27(3) . .
I10 Cu7 Cu8 I9 8.42(5) . .
Cu6 Cu7 Cu8 I9 -29.72(3) 4_676 .
I11 Cu7 Cu8 I9 -98.01(3) 4_676 .
I12 Cu7 Cu8 I9 107.25(3) . .
N9 Cu7 Cu8 Cu5 149.0(3) 3_676 .
I10 Cu7 Cu8 Cu5 -26.85(3) . .
Cu6 Cu7 Cu8 Cu5 -64.98(3) 4_676 .
I11 Cu7 Cu8 Cu5 -133.28(3) 4_676 .
I12 Cu7 Cu8 Cu5 71.98(3) . .
N9 Cu7 Cu8 Cu6 -146.1(3) 3_676 4_676
Cu5 Cu7 Cu8 Cu6 64.98(3) . 4_676
I10 Cu7 Cu8 Cu6 38.13(3) . 4_676
I11 Cu7 Cu8 Cu6 -68.30(3) 4_676 4_676
I12 Cu7 Cu8 Cu6 136.96(3) . 4_676
Cu5 I12 Cu8 Cu7 66.22(3) . .
Cu7 I12 Cu8 I11 25.95(3) . 4_676
Cu5 I12 Cu8 I11 92.17(3) . 4_676
Cu7 I12 Cu8 I13 149.76(4) . .
Cu5 I12 Cu8 I13 -144.02(3) . .
Cu7 I12 Cu8 I9 -98.35(3) . .
Cu5 I12 Cu8 I9 -32.13(3) . .
Cu7 I12 Cu8 Cu5 -66.22(3) . .
Cu7 I12 Cu8 Cu6 -37.22(3) . 4_676
Cu5 I12 Cu8 Cu6 29.00(3) . 4_676
Cu9 I13 Cu8 Cu7 153.35(7) . .
Cu10 I13 Cu8 Cu7 -143.16(7) 4_676 .
Cu12 I13 Cu8 Cu7 -151.07(18) 2_656 .
Cu9 I13 Cu8 I11 -143.60(3) . 4_676
Cu10 I13 Cu8 I11 -80.12(3) 4_676 4_676
Cu12 I13 Cu8 I11 -88.0(2) 2_656 4_676
Cu9 I13 Cu8 I12 84.92(3) . .
Cu10 I13 Cu8 I12 148.40(3) 4_676 .
Cu12 I13 Cu8 I12 140.50(19) 2_656 .
Cu9 I13 Cu8 I9 -33.88(3) . .
Cu10 I13 Cu8 I9 29.60(3) 4_676 .
Cu12 I13 Cu8 I9 21.7(2) 2_656 .
Cu9 I13 Cu8 Cu5 18.09(7) . .
Cu10 I13 Cu8 Cu5 81.57(6) 4_676 .
Cu12 I13 Cu8 Cu5 73.7(2) 2_656 .
Cu9 I13 Cu8 Cu6 -84.05(6) . 4_676
Cu10 I13 Cu8 Cu6 -20.56(6) 4_676 4_676
Cu12 I13 Cu8 Cu6 -28.5(2) 2_656 4_676
Cu4 I9 Cu8 Cu7 -35.12(12) . .
Cu6 I9 Cu8 Cu7 29.81(3) 4_676 .
Cu5 I9 Cu8 Cu7 -34.81(3) . .
Cu4 I9 Cu8 I11 -99.83(10) . 4_676
Cu6 I9 Cu8 I11 -34.90(2) 4_676 4_676
Cu5 I9 Cu8 I11 -99.52(3) . 4_676
Cu4 I9 Cu8 I12 32.81(12) . .
Cu6 I9 Cu8 I12 97.74(3) 4_676 .
Cu5 I9 Cu8 I12 33.12(3) . .
Cu4 I9 Cu8 I13 148.54(9) . .
Cu6 I9 Cu8 I13 -146.53(3) 4_676 .
Cu5 I9 Cu8 I13 148.85(3) . .
Cu4 I9 Cu8 Cu5 -0.31(11) . .
Cu6 I9 Cu8 Cu5 64.62(3) 4_676 .
Cu4 I9 Cu8 Cu6 -64.93(10) . 4_676
Cu5 I9 Cu8 Cu6 -64.62(3) . 4_676
N2 Cu5 Cu8 Cu7 -140.4(2) . .
Cu6 Cu5 Cu8 Cu7 70.45(3) 4_676 .
I10 Cu5 Cu8 Cu7 25.59(3) . .
I9 Cu5 Cu8 Cu7 139.99(3) . .
I12 Cu5 Cu8 Cu7 -74.88(3) . .
N2 Cu5 Cu8 I11 177.7(2) . 4_676
Cu6 Cu5 Cu8 I11 28.59(3) 4_676 4_676
Cu7 Cu5 Cu8 I11 -41.86(3) . 4_676
I10 Cu5 Cu8 I11 -16.26(4) . 4_676
I9 Cu5 Cu8 I11 98.13(3) . 4_676
I12 Cu5 Cu8 I11 -116.74(3) . 4_676
N2 Cu5 Cu8 I12 -65.5(2) . .
Cu6 Cu5 Cu8 I12 145.33(3) 4_676 .
Cu7 Cu5 Cu8 I12 74.88(3) . .
I10 Cu5 Cu8 I12 100.47(3) . .
I9 Cu5 Cu8 I12 -145.13(3) . .
N2 Cu5 Cu8 I13 15.9(2) . .
Cu6 Cu5 Cu8 I13 -133.26(6) 4_676 .
Cu7 Cu5 Cu8 I13 156.29(6) . .
I10 Cu5 Cu8 I13 -178.11(4) . .
I9 Cu5 Cu8 I13 -63.72(5) . .
I12 Cu5 Cu8 I13 81.41(6) . .
N2 Cu5 Cu8 I9 79.6(2) . .
Cu6 Cu5 Cu8 I9 -69.54(2) 4_676 .
Cu7 Cu5 Cu8 I9 -139.99(3) . .
I10 Cu5 Cu8 I9 -114.39(3) . .
I12 Cu5 Cu8 I9 145.13(3) . .
N2 Cu5 Cu8 Cu6 149.2(2) . 4_676
Cu7 Cu5 Cu8 Cu6 -70.45(3) . 4_676
I10 Cu5 Cu8 Cu6 -44.85(3) . 4_676
I9 Cu5 Cu8 Cu6 69.54(3) . 4_676
I12 Cu5 Cu8 Cu6 -145.33(3) . 4_676
Cu8 I13 Cu9 N6 -38.72(15) . .
Cu10 I13 Cu9 N6 -139.97(15) 4_676 .
Cu12 I13 Cu9 N6 148.22(15) 2_656 .
Cu8 I13 Cu9 Cu10 101.26(3) . 4_676
Cu12 I13 Cu9 Cu10 -71.81(3) 2_656 4_676
Cu8 I13 Cu9 I16 -154.22(3) . .
Cu10 I13 Cu9 I16 104.52(3) 4_676 .
Cu12 I13 Cu9 I16 32.72(2) 2_656 .
Cu8 I13 Cu9 I14 80.89(4) . .
Cu10 I13 Cu9 I14 -20.37(3) 4_676 .
Cu12 I13 Cu9 I14 -92.17(3) 2_656 .
Cu8 I13 Cu9 Cu12 173.06(3) . 2_656
Cu10 I13 Cu9 Cu12 71.81(3) 4_676 2_656
Cu8 I13 Cu9 Cu11 143.66(3) . 2_556
Cu10 I13 Cu9 Cu11 42.40(3) 4_676 2_556
Cu12 I13 Cu9 Cu11 -29.40(3) 2_656 2_556
Cu12 I16 Cu9 N6 -149.41(15) 2_656 .
Cu11 I16 Cu9 N6 141.74(15) 2_556 .
Cu12 I16 Cu9 Cu10 32.26(3) 2_656 4_676
Cu11 I16 Cu9 Cu10 -36.59(3) 2_556 4_676
Cu12 I16 Cu9 I13 -33.89(2) 2_656 .
Cu11 I16 Cu9 I13 -102.74(3) 2_556 .
Cu12 I16 Cu9 I14 96.67(3) 2_656 .
Cu11 I16 Cu9 I14 27.83(3) 2_556 .
Cu11 I16 Cu9 Cu12 -68.84(3) 2_556 2_656
Cu12 I16 Cu9 Cu11 68.84(3) 2_656 2_556
Cu11 I14 Cu9 N6 -143.23(16) 2_556 .
Cu10 I14 Cu9 N6 141.21(16) 4_676 .
Cu11 I14 Cu9 Cu10 75.56(3) 2_556 4_676
Cu11 I14 Cu9 I13 96.30(3) 2_556 .
Cu10 I14 Cu9 I13 20.74(3) 4_676 .
Cu11 I14 Cu9 I16 -28.22(3) 2_556 .
Cu10 I14 Cu9 I16 -103.79(3) 4_676 .
Cu11 I14 Cu9 Cu12 32.01(3) 2_556 2_656
Cu10 I14 Cu9 Cu12 -43.56(3) 4_676 2_656
Cu10 I14 Cu9 Cu11 -75.56(3) 4_676 2_556
Cu12 I15 Cu10 N4 -142.09(15) 3_566 .
Cu11 I15 Cu10 N4 150.06(15) 3_466 .
Cu12 I15 Cu10 Cu9 32.81(3) 3_566 4_475
Cu11 I15 Cu10 Cu9 -35.03(3) 3_466 4_475
Cu12 I15 Cu10 I14 98.87(3) 3_566 4_475
Cu11 I15 Cu10 I14 31.02(2) 3_466 4_475
Cu12 I15 Cu10 I13 -31.49(2) 3_566 4_475
Cu11 I15 Cu10 I13 -99.33(3) 3_466 4_475
Cu11 I15 Cu10 Cu12 -67.85(3) 3_466 3_566
Cu12 I15 Cu10 Cu11 67.85(3) 3_566 3_466
Cu2 I6 Cu12 I16 -87.46(3) . 2_646
Cu1 I6 Cu12 I16 -147.50(3) . 2_646
Cu4 I6 Cu12 I16 -106.16(11) . 2_646
Cu2 I6 Cu12 I15 143.30(3) . 3_566
Cu1 I6 Cu12 I15 83.27(3) . 3_566
Cu4 I6 Cu12 I15 124.61(11) . 3_566
Cu2 I6 Cu12 Cu11 -152.29(6) . 1_655
Cu1 I6 Cu12 Cu11 147.68(6) . 1_655
Cu4 I6 Cu12 Cu11 -170.99(9) . 1_655
Cu2 I6 Cu12 I13 26.96(3) . 2_646
Cu1 I6 Cu12 I13 -33.08(3) . 2_646
Cu4 I6 Cu12 I13 8.26(13) . 2_646
Cu2 I6 Cu12 Cu9 -22.67(6) . 2_646
Cu1 I6 Cu12 Cu9 -82.71(6) . 2_646
Cu4 I6 Cu12 Cu9 -41.37(15) . 2_646
Cu2 I6 Cu12 Cu10 80.26(5) . 3_566
Cu1 I6 Cu12 Cu10 20.22(6) . 3_566
Cu4 I6 Cu12 Cu10 61.56(14) . 3_566
O18 Pr3 O17 C6 -78.1(5) 3_566 .
O12 Pr3 O17 C6 126.6(5) . .
O14 Pr3 O17 C6 -18.3(6) . .
O16 Pr3 O17 C6 10.5(5) . .
O21 Pr3 O17 C6 166.8(5) . .
O10 Pr3 O17 C6 94.1(5) . .
O22 Pr3 O17 C6 -137.9(5) . .
O18 Pr3 O10 C12 -118.4(4) 3_566 .
O12 Pr3 O10 C12 67.0(4) . .
O17 Pr3 O10 C12 -135.0(4) . .
O14 Pr3 O10 C12 7.3(5) . .
O16 Pr3 O10 C12 -57.7(4) . .
O21 Pr3 O10 C12 150.5(4) . .
O22 Pr3 O10 C12 108.8(4) . .
O15 Pr2 O9 C12 86(2) . .
O11 Pr2 O9 C12 -53(2) . .
O20 Pr2 O9 C12 137(2) . .
O13 Pr2 O9 C12 27(2) . .
O8 Pr2 O9 C12 169(2) . .
O5 Pr2 O9 C12 -98(2) . .
O7 Pr2 O9 C12 -141(2) . .
C36 Pr2 O9 C12 -167(2) . .
O18 Pr3 O16 C18 -104.0(6) 3_566 .
O12 Pr3 O16 C18 38.8(6) . .
O17 Pr3 O16 C18 177.2(6) . .
O14 Pr3 O16 C18 -20.4(6) . .
O21 Pr3 O16 C18 142.0(6) . .
O10 Pr3 O16 C18 99.9(6) . .
O22 Pr3 O16 C18 -60.7(7) . .
O9 Pr2 O15 C18 -51.0(6) . .
O11 Pr2 O15 C18 7.2(6) . .
O20 Pr2 O15 C18 154.4(6) . .
O13 Pr2 O15 C18 82.7(6) . .
O8 Pr2 O15 C18 -130.0(6) . .
O5 Pr2 O15 C18 134.4(5) . .
O7 Pr2 O15 C18 -113.7(6) . .
C36 Pr2 O15 C18 -121.9(6) . .
O18 Pr3 O14 C24 57.3(17) 3_566 .
O12 Pr3 O14 C24 -158.2(18) . .
O17 Pr3 O14 C24 -1.3(18) . .
O16 Pr3 O14 C24 -30.6(17) . .
O21 Pr3 O14 C24 170.2(16) . .
O10 Pr3 O14 C24 -100.4(17) . .
O22 Pr3 O14 C24 128.8(17) . .
O9 Pr2 O13 C24 -11.4(5) . .
O15 Pr2 O13 C24 -71.4(4) . .
O11 Pr2 O13 C24 61.2(4) . .
O20 Pr2 O13 C24 -158.4(5) . .
O8 Pr2 O13 C24 -124.7(4) . .
O5 Pr2 O13 C24 130.3(4) . .
O7 Pr2 O13 C24 141.5(4) . .
C36 Pr2 O13 C24 -155.5(4) . .
O18 Pr3 O12 C30 90.8(8) 3_566 .
O17 Pr3 O12 C30 -126.5(8) . .
O14 Pr3 O12 C30 32.4(8) . .
O16 Pr3 O12 C30 -26.2(8) . .
O21 Pr3 O12 C30 -165.1(8) . .
O10 Pr3 O12 C30 -92.8(8) . .
O22 Pr3 O12 C30 119.8(8) . .
O9 Pr2 O11 C30 32.5(5) . .
O15 Pr2 O11 C30 -26.2(6) . .
O20 Pr2 O11 C30 -155.0(5) . .
O13 Pr2 O11 C30 -94.2(5) . .
O8 Pr2 O11 C30 91.0(5) . .
O5 Pr2 O11 C30 177.4(5) . .
O7 Pr2 O11 C30 110.1(5) . .
C36 Pr2 O11 C30 100.8(5) . .
O9 Pr2 O8 C36 81.3(4) . .
O15 Pr2 O8 C36 160.2(4) . .
O11 Pr2 O8 C36 23.4(4) . .
O20 Pr2 O8 C36 -115.9(4) . .
O13 Pr2 O8 C36 -148.8(3) . .
O5 Pr2 O8 C36 -48.3(4) . .
O7 Pr2 O8 C36 -2.4(3) . .
O2 Pr1 O7 C36 -13.2(5) 3_576 .
O19 Pr1 O7 C36 157.8(6) . .
O1 Pr1 O7 C36 129.3(5) . .
O4 Pr1 O7 C36 -41.6(6) 3_576 .
O6 Pr1 O7 C36 -135.9(5) . .
O3 Pr1 O7 C36 89.3(5) . .
O5 Pr1 O7 C36 -101.8(5) . .
O4 Pr1 O7 C36 46.7(5) . .
C42 Pr1 O7 C36 -119.3(5) . .
C48 Pr1 O7 C36 68.5(5) . .
Pr1 Pr1 O7 C36 15.7(6) 3_576 .
O2 Pr1 O7 Pr2 92.94(17) 3_576 .
O19 Pr1 O7 Pr2 -96.06(19) . .
O1 Pr1 O7 Pr2 -124.6(2) . .
O4 Pr1 O7 Pr2 64.6(2) 3_576 .
O6 Pr1 O7 Pr2 -29.70(17) . .
O3 Pr1 O7 Pr2 -164.56(16) . .
O5 Pr1 O7 Pr2 4.35(12) . .
O4 Pr1 O7 Pr2 152.91(13) . .
C42 Pr1 O7 Pr2 -13.17(16) . .
C48 Pr1 O7 Pr2 174.67(15) . .
Pr1 Pr1 O7 Pr2 121.90(10) 3_576 .
O9 Pr2 O7 C36 -82.2(3) . .
O15 Pr2 O7 C36 -19.4(4) . .
O11 Pr2 O7 C36 -158.5(3) . .
O20 Pr2 O7 C36 65.0(4) . .
O13 Pr2 O7 C36 120.2(4) . .
O8 Pr2 O7 C36 2.3(3) . .
O5 Pr2 O7 C36 132.4(3) . .
O9 Pr2 O7 Pr1 140.74(17) . .
O15 Pr2 O7 Pr1 -156.44(14) . .
O11 Pr2 O7 Pr1 64.43(15) . .
O20 Pr2 O7 Pr1 -72.0(2) . .
O13 Pr2 O7 Pr1 -16.8(4) . .
O8 Pr2 O7 Pr1 -134.8(2) . .
O5 Pr2 O7 Pr1 -4.67(13) . .
C36 Pr2 O7 Pr1 -137.0(4) . .
O9 Pr2 O5 C42 64.4(5) . .
O15 Pr2 O5 C42 -122.5(4) . .
O11 Pr2 O5 C42 17.1(4) . .
O20 Pr2 O5 C42 -143.4(5) . .
O13 Pr2 O5 C42 -73.8(4) . .
O8 Pr2 O5 C42 147.0(4) . .
O7 Pr2 O5 C42 111.2(4) . .
C36 Pr2 O5 C42 129.4(4) . .
O9 Pr2 O5 Pr1 -42.4(2) . .
O15 Pr2 O5 Pr1 130.7(2) . .
O11 Pr2 O5 Pr1 -89.70(16) . .
O20 Pr2 O5 Pr1 109.8(2) . .
O13 Pr2 O5 Pr1 179.36(17) . .
O8 Pr2 O5 Pr1 40.16(17) . .
O7 Pr2 O5 Pr1 4.39(12) . .
C36 Pr2 O5 Pr1 22.57(16) . .
O2 Pr1 O5 C42 152.5(3) 3_576 .
O19 Pr1 O5 C42 -67.2(3) . .
O1 Pr1 O5 C42 11.9(4) . .
O4 Pr1 O5 C42 79.5(3) 3_576 .
O7 Pr1 O5 C42 -135.9(3) . .
O6 Pr1 O5 C42 -0.1(3) . .
O3 Pr1 O5 C42 -113.1(4) . .
O4 Pr1 O5 C42 134.4(3) . .
C48 Pr1 O5 C42 -168.3(4) . .
Pr1 Pr1 O5 C42 98.8(3) 3_576 .
O2 Pr1 O5 Pr2 -76.40(16) 3_576 .
O19 Pr1 O5 Pr2 63.85(19) . .
O1 Pr1 O5 Pr2 142.96(15) . .
O4 Pr1 O5 Pr2 -149.48(16) 3_576 .
O7 Pr1 O5 Pr2 -4.85(14) . .
O6 Pr1 O5 Pr2 130.9(2) . .
O3 Pr1 O5 Pr2 17.9(3) . .
O4 Pr1 O5 Pr2 -94.5(2) . .
C42 Pr1 O5 Pr2 131.1(4) . .
C48 Pr1 O5 Pr2 -37.2(5) . .
Pr1 Pr1 O5 Pr2 -130.13(10) 3_576 .
O2 Pr1 O6 C42 -34.0(4) 3_576 .
O19 Pr1 O6 C42 107.5(4) . .
O1 Pr1 O6 C42 -170.1(3) . .
O4 Pr1 O6 C42 -94.2(3) 3_576 .
O7 Pr1 O6 C42 43.4(3) . .
O3 Pr1 O6 C42 140.3(3) . .
O5 Pr1 O6 C42 0.1(3) . .
O4 Pr1 O6 C42 -141.0(3) . .
C48 Pr1 O6 C42 173.3(3) . .
Pr1 Pr1 O6 C42 -112.4(3) 3_576 .
O2 Pr1 O3 C48 -50.7(4) 3_576 .
O19 Pr1 O3 C48 168.4(4) . .
O1 Pr1 O3 C48 82.5(4) . .
O4 Pr1 O3 C48 24.6(4) 3_576 .
O7 Pr1 O3 C48 -119.0(4) . .
O6 Pr1 O3 C48 133.9(3) . .
O5 Pr1 O3 C48 -140.5(3) . .
O4 Pr1 O3 C48 1.6(3) . .
C42 Pr1 O3 C48 166.1(3) . .
Pr1 Pr1 O3 C48 13.1(3) 3_576 .
O2 Pr1 O4 C48 122.0(3) 3_576 .
O19 Pr1 O4 C48 -14.9(4) . .
O1 Pr1 O4 C48 -83.7(3) . .
O4 Pr1 O4 C48 -161.5(4) 3_576 .
O7 Pr1 O4 C48 61.7(3) . .
O6 Pr1 O4 C48 -113.9(3) . .
O3 Pr1 O4 C48 -1.5(3) . .
O5 Pr1 O4 C48 141.1(3) . .
C42 Pr1 O4 C48 -160.1(4) . .
Pr1 Pr1 O4 C48 -161.5(4) 3_576 .
O2 Pr1 O4 Pr1 -76.50(16) 3_576 3_576
O19 Pr1 O4 Pr1 146.61(18) . 3_576
O1 Pr1 O4 Pr1 77.84(16) . 3_576
O4 Pr1 O4 Pr1 0.0 3_576 3_576
O7 Pr1 O4 Pr1 -136.73(14) . 3_576
O6 Pr1 O4 Pr1 47.7(3) . 3_576
O3 Pr1 O4 Pr1 160.0(2) . 3_576
O5 Pr1 O4 Pr1 -57.3(3) . 3_576
C42 Pr1 O4 Pr1 1.5(4) . 3_576
C48 Pr1 O4 Pr1 161.5(4) . 3_576
O2 Pr1 O1 C54 -0.9(7) 3_576 .
O19 Pr1 O1 C54 -155.8(6) . .
O4 Pr1 O1 C54 45.2(6) 3_576 .
O7 Pr1 O1 C54 -128.5(5) . .
O6 Pr1 O1 C54 128.0(6) . .
O3 Pr1 O1 C54 -86.5(6) . .
O5 Pr1 O1 C54 118.6(6) . .
O4 Pr1 O1 C54 -35.1(6) . .
C42 Pr1 O1 C54 123.8(6) . .
C48 Pr1 O1 C54 -61.3(6) . .
Pr1 Pr1 O1 C54 2.3(5) 3_576 .
O18 Pr3 O21 C55 -166.8(7) 3_566 .
O12 Pr3 O21 C55 57.0(7) . .
O17 Pr3 O21 C55 -97.4(7) . .
O14 Pr3 O21 C55 88.0(7) . .
O16 Pr3 O21 C55 -61.1(7) . .
O10 Pr3 O21 C55 -16.2(6) . .
O22 Pr3 O21 C55 131.5(7) . .
O18 Pr3 O22 C58 147.2(7) 3_566 .
O12 Pr3 O22 C58 -12.5(7) . .
O17 Pr3 O22 C58 -149.3(7) . .
O14 Pr3 O22 C58 62.4(7) . .
O16 Pr3 O22 C58 100.8(7) . .
O21 Pr3 O22 C58 -94.7(7) . .
O10 Pr3 O22 C58 -53.9(8) . .
O9 Pr2 O20 C70 -85.2(9) . .
O15 Pr2 O20 C70 -34.8(8) . .
O11 Pr2 O20 C70 108.4(8) . .
O13 Pr2 O20 C70 40.2(8) . .
O8 Pr2 O20 C70 -117.3(8) . .
O5 Pr2 O20 C70 135.4(8) . .
O7 Pr2 O20 C70 -161.1(8) . .
C36 Pr2 O20 C70 -138.7(8) . .
O2 Pr1 O19 C67 -10.2(10) 3_576 .
O1 Pr1 O19 C67 141.3(9) . .
O4 Pr1 O19 C67 -179.7(8) 3_576 .
O7 Pr1 O19 C67 -23.4(9) . .
O6 Pr1 O19 C67 -138.3(9) . .
O3 Pr1 O19 C67 66.3(9) . .
O5 Pr1 O19 C67 -91.1(9) . .
O4 Pr1 O19 C67 77.2(9) . .
C42 Pr1 O19 C67 -114.8(9) . .
C48 Pr1 O19 C67 71.0(9) . .
Pr1 Pr1 O19 C67 107.6(9) 3_576 .
Cu2 Cu1 N1 C1 -102.7(4) . .
Cu3 Cu1 N1 C1 138.3(4) . .
I6 Cu1 N1 C1 -36.1(4) . .
I5 Cu1 N1 C1 -164.5(4) . .
I8 Cu1 N1 C1 76.4(4) . .
Cu4 Cu1 N1 C1 25.4(6) . .
Cu2 Cu1 N1 C5 86.5(5) . .
Cu3 Cu1 N1 C5 -32.5(6) . .
I6 Cu1 N1 C5 153.1(4) . .
I5 Cu1 N1 C5 24.7(5) . .
I8 Cu1 N1 C5 -94.4(4) . .
Cu4 Cu1 N1 C5 -145.4(4) . .
Cu6 Cu5 N2 C11 105.3(4) 4_676 .
Cu7 Cu5 N2 C11 -120.1(4) . .
I10 Cu5 N2 C11 176.4(4) . .
I9 Cu5 N2 C11 44.6(5) . .
Cu8 Cu5 N2 C11 -17.2(5) . .
I12 Cu5 N2 C11 -67.5(4) . .
Cu6 Cu5 N2 C7 -80.4(5) 4_676 .
Cu7 Cu5 N2 C7 54.1(6) . .
I10 Cu5 N2 C7 -9.3(5) . .
I9 Cu5 N2 C7 -141.1(4) . .
Cu8 Cu5 N2 C7 157.1(4) . .
I12 Cu5 N2 C7 106.8(5) . .
I14 Cu11 N3 C17 171.2(4) 2_546 .
Cu12 Cu11 N3 C17 -6.3(6) 1_455 .
I16 Cu11 N3 C17 -65.1(5) 2_546 .
I15 Cu11 N3 C17 52.2(5) 3_466 .
Cu9 Cu11 N3 C17 -110.1(5) 2_546 .
Cu10 Cu11 N3 C17 96.2(5) 3_466 .
I14 Cu11 N3 C13 -7.0(5) 2_546 .
Cu12 Cu11 N3 C13 175.4(4) 1_455 .
I16 Cu11 N3 C13 116.6(4) 2_546 .
I15 Cu11 N3 C13 -126.0(4) 3_466 .
Cu9 Cu11 N3 C13 71.6(6) 2_546 .
Cu10 Cu11 N3 C13 -82.0(6) 3_466 .
Cu9 Cu10 N4 C23 71.9(5) 4_475 .
I14 Cu10 N4 C23 1.7(5) 4_475 .
I13 Cu10 N4 C23 129.4(4) 4_475 .
I15 Cu10 N4 C23 -115.8(4) . .
Cu12 Cu10 N4 C23 -174.4(4) 3_566 .
Cu11 Cu10 N4 C23 -57.5(6) 3_466 .
Cu9 Cu10 N4 C19 -105.3(4) 4_475 .
I14 Cu10 N4 C19 -175.5(4) 4_475 .
I13 Cu10 N4 C19 -47.8(4) 4_475 .
I15 Cu10 N4 C19 67.0(4) . .
Cu12 Cu10 N4 C19 8.4(6) 3_566 .
Cu11 Cu10 N4 C19 125.3(4) 3_466 .
Cu10 Cu9 N6 C35 -96.0(5) 4_676 .
I13 Cu9 N6 C35 -29.6(5) . .
I16 Cu9 N6 C35 86.5(5) . .
I14 Cu9 N6 C35 -157.4(4) . .
Cu12 Cu9 N6 C35 31.4(6) 2_656 .
Cu11 Cu9 N6 C35 146.7(4) 2_556 .
Cu10 Cu9 N6 C31 91.3(6) 4_676 .
I13 Cu9 N6 C31 157.7(5) . .
I16 Cu9 N6 C31 -86.2(5) . .
I14 Cu9 N6 C31 30.0(6) . .
Cu12 Cu9 N6 C31 -141.2(5) 2_656 .
Cu11 Cu9 N6 C31 -26.0(7) 2_556 .
Cu5 Cu6 N7 C37 95.2(5) 4_475 .
Cu7 Cu6 N7 C37 -161.4(4) 4_475 .
I11 Cu6 N7 C37 -88.4(5) . .
I9 Cu6 N7 C37 26.8(5) 4_475 .
I10 Cu6 N7 C37 150.6(4) 4_475 .
Cu8 Cu6 N7 C37 -27.1(7) 4_475 .
Cu5 Cu6 N7 C41 -88.4(5) 4_475 .
Cu7 Cu6 N7 C41 15.0(7) 4_475 .
I11 Cu6 N7 C41 88.1(5) . .
I9 Cu6 N7 C41 -156.7(5) 4_475 .
I10 Cu6 N7 C41 -33.0(5) 4_475 .
Cu8 Cu6 N7 C41 149.4(4) 4_475 .
C5 N1 C1 C2 1.5(8) . .
Cu1 N1 C1 C2 -169.9(4) . .
N1 C1 C2 C3 1.3(9) . .
C1 C2 C3 C4 -3.7(8) . .
C1 C2 C3 C6 178.6(5) . .
C2 C3 C4 C5 3.4(8) . .
C6 C3 C4 C5 -178.9(5) . .
C1 N1 C5 C4 -1.8(8) . .
Cu1 N1 C5 C4 169.1(4) . .
C3 C4 C5 N1 -0.6(9) . .
Pr3 O17 C6 O18 89.5(7) . .
Pr3 O17 C6 C3 -91.5(6) . .
Pr3 O18 C6 O17 3.3(16) 3_566 .
Pr3 O18 C6 C3 -175.7(9) 3_566 .
C2 C3 C6 O17 -14.0(8) . .
C4 C3 C6 O17 168.3(5) . .
C2 C3 C6 O18 165.0(5) . .
C4 C3 C6 O18 -12.7(8) . .
C11 N2 C7 C8 3.7(9) . .
Cu5 N2 C7 C8 -170.6(5) . .
N2 C7 C8 C9 -1.0(9) . .
C7 C8 C9 C10 -2.2(9) . .
C7 C8 C9 C12 177.9(5) . .
C8 C9 C10 C11 2.4(9) . .
C12 C9 C10 C11 -177.6(5) . .
C7 N2 C11 C10 -3.4(9) . .
Cu5 N2 C11 C10 171.3(5) . .
C9 C10 C11 N2 0.4(10) . .
Pr3 O10 C12 O9 -3.8(8) . .
Pr3 O10 C12 C9 176.3(3) . .
Pr2 O9 C12 O10 -16(2) . .
Pr2 O9 C12 C9 164.0(18) . .
C10 C9 C12 O10 -161.1(5) . .
C8 C9 C12 O10 18.9(8) . .
C10 C9 C12 O9 19.0(8) . .
C8 C9 C12 O9 -161.0(5) . .
C17 N3 C13 C14 -2.1(9) . .
Cu11 N3 C13 C14 176.2(4) . .
N3 C13 C14 C15 1.1(9) . .
C13 C14 C15 C16 1.1(9) . .
C13 C14 C15 C18 -179.5(5) . .
C14 C15 C16 C17 -2.1(9) . .
C18 C15 C16 C17 178.4(6) . .
C13 N3 C17 C16 1.0(9) . .
Cu11 N3 C17 C16 -177.4(5) . .
C15 C16 C17 N3 1.1(10) . .
Pr3 O16 C18 O15 -36.5(10) . .
Pr3 O16 C18 C15 143.2(5) . .
Pr2 O15 C18 O16 13.3(10) . .
Pr2 O15 C18 C15 -166.4(4) . .
C14 C15 C18 O16 -0.3(8) . .
C16 C15 C18 O16 179.2(5) . .
C14 C15 C18 O15 179.5(5) . .
C16 C15 C18 O15 -1.1(8) . .
C23 N4 C19 C20 2.3(9) . .
Cu10 N4 C19 C20 179.7(5) . .
N4 C19 C20 C21 -1.2(9) . .
C19 C20 C21 C22 -0.2(9) . .
C19 C20 C21 C24 179.9(5) . .
C20 C21 C22 C23 0.3(9) . .
C24 C21 C22 C23 -179.8(5) . .
C19 N4 C23 C22 -2.2(9) . .
Cu10 N4 C23 C22 -179.4(5) . .
C21 C22 C23 N4 0.9(9) . .
Pr3 O14 C24 O13 104.6(17) . .
Pr3 O14 C24 C21 -74.8(18) . .
Pr2 O13 C24 O14 -6.6(7) . .
Pr2 O13 C24 C21 172.8(4) . .
C20 C21 C24 O14 -6.4(8) . .
C22 C21 C24 O14 173.7(5) . .
C20 C21 C24 O13 174.2(5) . .
C22 C21 C24 O13 -5.7(8) . .
C29 N5 C25 C26 -5.8(12) . .
Cu3 N5 C25 C26 175.2(6) 4_575 .
N5 C25 C26 C27 0.6(13) . .
C25 C26 C27 C28 5.5(11) . .
C25 C26 C27 C30 -173.6(7) . .
C26 C27 C28 C29 -6.2(9) . .
C30 C27 C28 C29 172.8(5) . .
C25 N5 C29 C28 5.0(10) . .
Cu3 N5 C29 C28 -176.0(4) 4_575 .
C27 C28 C29 N5 1.0(9) . .
Pr3 O12 C30 O11 3.2(12) . .
Pr3 O12 C30 C27 -178.5(5) . .
Pr2 O11 C30 O12 23.9(9) . .
Pr2 O11 C30 C27 -154.4(4) . .
C28 C27 C30 O12 179.0(5) . .
C26 C27 C30 O12 -2.0(8) . .
C28 C27 C30 O11 -2.6(8) . .
C26 C27 C30 O11 176.5(6) . .
C35 N6 C31 C32 -2.2(11) . .
Cu9 N6 C31 C32 170.8(6) . .
N6 C31 C32 C33 0.1(12) . .
C31 C32 C33 C34 2.8(10) . .
C31 C32 C33 C36 -179.7(6) . .
C32 C33 C34 C35 -3.5(9) . .
C36 C33 C34 C35 179.1(5) . .
C31 N6 C35 C34 1.5(9) . .
Cu9 N6 C35 C34 -171.6(5) . .
C33 C34 C35 N6 1.4(9) . .
Pr2 O8 C36 O7 4.6(6) . .
Pr2 O8 C36 C33 -174.1(4) . .
Pr1 O7 C36 O8 111.5(6) . .
Pr2 O7 C36 O8 -4.0(5) . .
Pr1 O7 C36 C33 -69.8(7) . .
Pr2 O7 C36 C33 174.7(5) . .
Pr1 O7 C36 Pr2 115.5(4) . .
C34 C33 C36 O8 161.9(6) . .
C32 C33 C36 O8 -15.5(9) . .
C34 C33 C36 O7 -16.9(8) . .
C32 C33 C36 O7 165.7(6) . .
C34 C33 C36 Pr2 132(2) . .
C32 C33 C36 Pr2 -45(3) . .
O9 Pr2 C36 O8 -92.8(4) . .
O15 Pr2 C36 O8 -20.1(4) . .
O11 Pr2 C36 O8 -161.5(3) . .
O20 Pr2 C36 O8 60.4(4) . .
O13 Pr2 C36 O8 57.6(6) . .
O5 Pr2 C36 O8 132.6(4) . .
O7 Pr2 C36 O8 175.8(6) . .
O9 Pr2 C36 O7 91.4(3) . .
O15 Pr2 C36 O7 164.1(3) . .
O11 Pr2 C36 O7 22.7(3) . .
O20 Pr2 C36 O7 -115.4(4) . .
O13 Pr2 C36 O7 -118.2(4) . .
O8 Pr2 C36 O7 -175.8(6) . .
O5 Pr2 C36 O7 -43.2(3) . .
O9 Pr2 C36 C33 -60(2) . .
O15 Pr2 C36 C33 13(2) . .
O11 Pr2 C36 C33 -128(2) . .
O20 Pr2 C36 C33 93(2) . .
O13 Pr2 C36 C33 91(2) . .
O8 Pr2 C36 C33 33(2) . .
O5 Pr2 C36 C33 166(2) . .
O7 Pr2 C36 C33 -151(3) . .
C41 N7 C37 C38 -2.8(9) . .
Cu6 N7 C37 C38 173.8(5) . .
N7 C37 C38 C39 -0.2(9) . .
C37 C38 C39 C40 4.2(8) . .
C37 C38 C39 C42 -176.0(5) . .
C38 C39 C40 C41 -5.1(9) . .
C42 C39 C40 C41 175.0(6) . .
C37 N7 C41 C40 1.8(10) . .
Cu6 N7 C41 C40 -174.9(6) . .
C39 C40 C41 N7 2.2(11) . .
Pr1 O6 C42 O5 -0.3(6) . .
Pr1 O6 C42 C39 180.0(4) . .
Pr2 O5 C42 O6 -117.3(5) . .
Pr1 O5 C42 O6 0.2(5) . .
Pr2 O5 C42 C39 62.4(6) . .
Pr1 O5 C42 C39 180.0(4) . .
Pr2 O5 C42 Pr1 -117.6(3) . .
C38 C39 C42 O6 -158.4(5) . .
C40 C39 C42 O6 21.5(8) . .
C38 C39 C42 O5 21.9(8) . .
C40 C39 C42 O5 -158.3(6) . .
C38 C39 C42 Pr1 -158(5) . .
C40 C39 C42 Pr1 22(5) . .
O2 Pr1 C42 O6 152.0(3) 3_576 .
O19 Pr1 C42 O6 -67.9(3) . .
O1 Pr1 C42 O6 9.9(3) . .
O4 Pr1 C42 O6 82.1(3) 3_576 .
O7 Pr1 C42 O6 -138.9(3) . .
O3 Pr1 C42 O6 -65.7(5) . .
O5 Pr1 C42 O6 -179.8(5) . .
O4 Pr1 C42 O6 80.6(5) . .
C48 Pr1 C42 O6 -25.1(12) . .
Pr1 Pr1 C42 O6 81.6(3) 3_576 .
O2 Pr1 C42 O5 -28.2(3) 3_576 .
O19 Pr1 C42 O5 111.9(3) . .
O1 Pr1 C42 O5 -170.4(3) . .
O4 Pr1 C42 O5 -98.2(3) 3_576 .
O7 Pr1 C42 O5 40.8(3) . .
O6 Pr1 C42 O5 179.8(5) . .
O3 Pr1 C42 O5 114.0(4) . .
O4 Pr1 C42 O5 -99.6(4) . .
C48 Pr1 C42 O5 154.7(9) . .
Pr1 Pr1 C42 O5 -98.6(3) 3_576 .
O2 Pr1 C42 C39 152(5) 3_576 .
O19 Pr1 C42 C39 -68(5) . .
O1 Pr1 C42 C39 10(5) . .
O4 Pr1 C42 C39 82(5) 3_576 .
O7 Pr1 C42 C39 -139(5) . .
O6 Pr1 C42 C39 0(5) . .
O3 Pr1 C42 C39 -66(5) . .
O5 Pr1 C42 C39 -180(100) . .
O4 Pr1 C42 C39 80(5) . .
C48 Pr1 C42 C39 -25(5) . .
Pr1 Pr1 C42 C39 82(5) 3_576 .
C47 N8 C43 C44 2.0(10) . .
Cu2 N8 C43 C44 -174.0(6) 2_656 .
N8 C43 C44 C45 1.0(11) . .
C43 C44 C45 C46 -3.2(10) . .
C43 C44 C45 C48 179.5(6) . .
C44 C45 C46 C47 2.5(9) . .
C48 C45 C46 C47 179.7(5) . .
C43 N8 C47 C46 -2.8(9) . .
Cu2 N8 C47 C46 173.2(4) 2_656 .
C45 C46 C47 N8 0.6(9) . .
Pr1 O3 C48 O4 -3.2(6) . .
Pr1 O3 C48 C45 175.6(4) . .
Pr1 O4 C48 O3 -119.1(9) 3_576 .
Pr1 O4 C48 O3 2.8(6) . .
Pr1 O4 C48 C45 62.1(12) 3_576 .
Pr1 O4 C48 C45 -176.0(5) . .
Pr1 O4 C48 Pr1 -121.9(10) 3_576 .
C46 C45 C48 O3 -149.8(6) . .
C44 C45 C48 O3 27.4(8) . .
C46 C45 C48 O4 29.1(8) . .
C44 C45 C48 O4 -153.7(6) . .
C46 C45 C48 Pr1 -123(3) . .
C44 C45 C48 Pr1 54(3) . .
O2 Pr1 C48 O3 129.7(4) 3_576 .
O19 Pr1 C48 O3 -10.7(4) . .
O1 Pr1 C48 O3 -89.4(4) . .
O4 Pr1 C48 O3 -159.0(3) 3_576 .
O7 Pr1 C48 O3 60.4(4) . .
O6 Pr1 C48 O3 -72.2(4) . .
O5 Pr1 C48 O3 90.7(5) . .
O4 Pr1 C48 O3 -177.2(6) . .
C42 Pr1 C48 O3 -53.1(11) . .
Pr1 Pr1 C48 O3 -164.9(4) 3_576 .
O2 Pr1 C48 O4 -53.1(3) 3_576 .
O19 Pr1 C48 O4 166.5(3) . .
O1 Pr1 C48 O4 87.7(3) . .
O4 Pr1 C48 O4 18.2(4) 3_576 .
O7 Pr1 C48 O4 -122.4(3) . .
O6 Pr1 C48 O4 105.0(4) . .
O3 Pr1 C48 O4 177.2(6) . .
O5 Pr1 C48 O4 -92.1(5) . .
C42 Pr1 C48 O4 124.1(9) . .
Pr1 Pr1 C48 O4 12.3(3) 3_576 .
O2 Pr1 C48 C45 101(3) 3_576 .
O19 Pr1 C48 C45 -40(3) . .
O1 Pr1 C48 C45 -118(3) . .
O4 Pr1 C48 C45 172(3) 3_576 .
O7 Pr1 C48 C45 31(3) . .
O6 Pr1 C48 C45 -101(3) . .
O3 Pr1 C48 C45 -29(3) . .
O5 Pr1 C48 C45 62(3) . .
O4 Pr1 C48 C45 154(3) . .
C42 Pr1 C48 C45 -82(3) . .
Pr1 Pr1 C48 C45 166(3) 3_576 .
C53 N9 C49 C50 -0.1(11) . .
Cu7 N9 C49 C50 -177.5(5) 3_676 .
N9 C49 C50 C51 -2.3(11) . .
C49 C50 C51 C52 1.9(11) . .
C49 C50 C51 C54 177.2(6) . .
C50 C51 C52 C53 0.7(14) . .
C54 C51 C52 C53 -174.7(8) . .
C49 N9 C53 C52 2.8(14) . .
Cu7 N9 C53 C52 -179.8(8) 3_676 .
C51 C52 C53 N9 -3.1(16) . .
Pr1 O1 C54 O2 -10.1(10) . .
Pr1 O1 C54 C51 167.4(4) . .
Pr1 O2 C54 O1 17.6(11) 3_576 .
Pr1 O2 C54 C51 -160.0(5) 3_576 .
C50 C51 C54 O1 173.1(6) . .
C52 C51 C54 O1 -11.8(10) . .
C50 C51 C54 O2 -9.1(9) . .
C52 C51 C54 O2 166.0(7) . .
Pr3 O21 C55 N10 122.8(7) . .
C57 N10 C55 O21 171.0(7) . .
C56 N10 C55 O21 -2.4(11) . .
Pr3 O22 C58 N11 156.2(6) . .
C60 N11 C58 O22 -179.2(8) . .
C59 N11 C58 O22 1.7(14) . .
Pr1 O19 C67 N12 -133.0(8) . .
C68 N12 C67 O19 1.0(14) . .
C69 N12 C67 O19 -176.2(8) . .
Pr2 O20 C70 N13 -156.6(7) . .
C71 N13 C70 O20 5.0(15) . .
C72 N13 C70 O20 -180.0(10) . .
C65 N14 C64 O23 -3.0(11) . .
C66 N14 C64 O23 -176.0(7) . .
